data_7101988
loop_
_publ_author_name
'Foster, Simon R'
'Pearce, Alice'
'Blake, Alexander J'
'Welham, Melanie J'
'Dowden, James'

_publ_section_title
;
 Novel octavalent cross-linker displays efficient trapping of
 protein-protein interactions.
;
_journal_issue 24
_journal_name_full 'Chemical communications (Cambridge, England)'
_journal_page_first 2512
_journal_page_last 2514
_journal_paper_doi 10.1039/b701542a
_journal_year 2007
_chemical_formula_moiety 'C112 H144 O40'
_chemical_formula_sum 'C112 H144 O40'
_chemical_formula_weight 2130.27
_chemical_name_systematic
;
?
;
_space_group_IT_number 2
_symmetry_cell_setting triclinic
_symmetry_space_group_name_Hall '-P 1'
_symmetry_space_group_name_H-M 'P -1'
_atom_sites_solution_hydrogens geom
_atom_sites_solution_primary direct
_atom_sites_solution_secondary difmap
_audit_creation_method 'enCIFer editing of SHELXL97 CIF output'
_cell_angle_alpha 91.283(2)
_cell_angle_beta 91.879(2)
_cell_angle_gamma 102.979(2)
_cell_formula_units_Z 2
_cell_length_a 11.7830(8)
_cell_length_b 15.3349(11)
_cell_length_c 31.054(2)
_cell_measurement_reflns_used 14610
_cell_measurement_temperature 150(2)
_cell_measurement_theta_max 27.4
_cell_measurement_theta_min 2.15
_cell_volume 5462.3(6)
_computing_cell_refinement 'Bruker SAINT version 6.36a (Bruker, 2002)'
_computing_data_collection 'Bruker SMART version 5.624 (Bruker, 2001)'
_computing_data_reduction 'Bruker SAINT; Bruker SHELXTL (Bruker, 2001)'
_computing_molecular_graphics 'PLATON (Spek, 2003)'
_computing_publication_material 'enCIFer (Allen et al., 2004); PLATON'
_computing_structure_refinement 'SHELXL97 (Sheldrick, 1998)'
_computing_structure_solution 'SHELXS97 (Sheldrick, 1990)'
_diffrn_ambient_temperature 150(2)
_diffrn_measured_fraction_theta_full 0.978
_diffrn_measured_fraction_theta_max 0.978
_diffrn_measurement_device_type 'Bruker SMART1000 CCD area detector'
_diffrn_measurement_method \w
_diffrn_radiation_monochromator graphite
_diffrn_radiation_source 'sealed tube'
_diffrn_radiation_type MoK\a
_diffrn_radiation_wavelength 0.71073
_diffrn_reflns_av_R_equivalents 0.090
_diffrn_reflns_av_sigmaI/netI 0.087
_diffrn_reflns_limit_h_max 15
_diffrn_reflns_limit_h_min -15
_diffrn_reflns_limit_k_max 19
_diffrn_reflns_limit_k_min -19
_diffrn_reflns_limit_l_max 40
_diffrn_reflns_limit_l_min -40
_diffrn_reflns_number 50321
_diffrn_reflns_theta_full 27.45
_diffrn_reflns_theta_max 27.45
_diffrn_reflns_theta_min 1.53
_diffrn_standards_decay_% 0
_diffrn_standards_number 0
_exptl_absorpt_coefficient_mu 0.098
_exptl_absorpt_correction_type none
_exptl_crystal_colour colourless
_exptl_crystal_density_diffrn 1.295
_exptl_crystal_density_method 'not measured'
_exptl_crystal_description tablet
_exptl_crystal_F_000 2272
_exptl_crystal_size_max 1.12
_exptl_crystal_size_mid 1.12
_exptl_crystal_size_min 0.58
_refine_diff_density_max 1.19
_refine_diff_density_min -0.75
_refine_diff_density_rms 0.09
_refine_ls_extinction_method none
_refine_ls_goodness_of_fit_ref 1.04
_refine_ls_hydrogen_treatment constr
_refine_ls_matrix_type full
_refine_ls_number_parameters 1374
_refine_ls_number_reflns 24449
_refine_ls_number_restraints 358
_refine_ls_restrained_S_all 1.06
_refine_ls_R_factor_all 0.109
_refine_ls_R_factor_gt 0.0758
_refine_ls_shift/su_max 0.002
_refine_ls_shift/su_mean 0.000
_refine_ls_structure_factor_coef Fsqd
_refine_ls_weighting_details 'calc w=1/[\s^2^(Fo^2^)+(0.131P)^2^+1.006P] where P=(Fo^2^+2Fc^2^)/3'
_refine_ls_weighting_scheme calc
_refine_ls_wR_factor_gt 0.203
_refine_ls_wR_factor_ref 0.235
_reflns_number_gt 15840
_reflns_number_total 24449
_reflns_threshold_expression >2\s(I)
_cod_data_source_file b701542a.txt
_cod_data_source_block acetho
_cod_depositor_comments
;
The following automatic conversions were performed:
'_symmetry_cell_setting' value 'Triclinic' changed to 'triclinic'
according to '/home/saulius/struct/CIF-dictionaries/cif_core.dic'
dictionary named 'cif_core.dic' version 2.4.1 from
2010-06-29.

'_exptl_absorpt_correction_type' value 'None' changed to
'none' according to '/home/saulius/struct/CIF-dictionaries/cif_core.dic'
dictionary named 'cif_core.dic' version 2.4.1 from 2010-06-29.

Automatic conversion script
Id: cif_fix_enum 1527 2010-12-29 10:47:43Z saulius 
;
_cod_database_code 7101988

loop_
_symmetry_equiv_pos_as_xyz
'x, y, z'
'-x, -y, -z'

loop_
_atom_site_label
_atom_site_type_symbol
_atom_site_fract_x
_atom_site_fract_y
_atom_site_fract_z
_atom_site_U_iso_or_equiv
_atom_site_adp_type
_atom_site_occupancy
_atom_site_symmetry_multiplicity
_atom_site_calc_flag
_atom_site_refinement_flags
_atom_site_disorder_assembly
_atom_site_disorder_group
C1 C 0.0636(3) -0.0056(2) 0.43996(9) 0.0411(7) Uani 1 1 d U . .
H1A H 0.0124 -0.0640 0.4451 0.062 Uiso 1 1 calc R . .
H1B H 0.0574 0.0367 0.4634 0.062 Uiso 1 1 calc R . .
H1C H 0.1443 -0.0120 0.4388 0.062 Uiso 1 1 calc R . .
O2 O 0.02964(15) 0.02684(11) 0.40035(6) 0.0286(4) Uani 1 1 d U . .
C3 C 0.1014(2) 0.11119(16) 0.39110(8) 0.0273(5) Uani 1 1 d U . .
H3A H 0.1834 0.1060 0.3894 0.033 Uiso 1 1 calc R . .
H3B H 0.0974 0.1553 0.4145 0.033 Uiso 1 1 calc R . .
C4 C 0.0608(2) 0.14235(17) 0.34899(8) 0.0298(5) Uani 1 1 d U . .
H4A H -0.0241 0.1390 0.3492 0.036 Uiso 1 1 calc R . .
H4B H 0.1010 0.2054 0.3449 0.036 Uiso 1 1 calc R . .
O5 O 0.08566(15) 0.08695(12) 0.31455(6) 0.0303(4) Uani 1 1 d U . .
C6 C 0.0373(2) 0.1075(2) 0.27487(8) 0.0339(6) Uani 1 1 d U . .
H6A H 0.0648 0.1721 0.2695 0.041 Uiso 1 1 calc R . .
H6B H -0.0488 0.0939 0.2758 0.041 Uiso 1 1 calc R . .
C7 C 0.0738(2) 0.05304(18) 0.23920(8) 0.0313(6) Uani 1 1 d U . .
H7A H 0.0708 -0.0085 0.2489 0.038 Uiso 1 1 calc R . .
H7B H 0.0195 0.0493 0.2139 0.038 Uiso 1 1 calc R . .
O8 O 0.18815(15) 0.09328(11) 0.22763(6) 0.0283(4) Uani 1 1 d U . .
C9 C 0.2243(2) 0.04433(16) 0.19325(9) 0.0320(6) Uani 1 1 d U . .
H9A H 0.1646 0.0339 0.1694 0.038 Uiso 1 1 calc R . .
H9B H 0.2335 -0.0146 0.2033 0.038 Uiso 1 1 calc R . .
C10 C 0.3385(2) 0.09668(16) 0.17757(10) 0.0348(6) Uani 1 1 d U . .
H10A H 0.3939 0.1177 0.2023 0.042 Uiso 1 1 calc R . .
H10B H 0.3732 0.0586 0.1581 0.042 Uiso 1 1 calc R . .
O11 O 0.31507(16) 0.17180(11) 0.15485(6) 0.0334(4) Uani 1 1 d U . .
C12 C 0.4072(2) 0.22487(15) 0.13507(8) 0.0261(5) Uani 1 1 d U . .
C13 C 0.5185(2) 0.21015(16) 0.13457(9) 0.0319(6) Uani 1 1 d U . .
H13A H 0.5367 0.1612 0.1494 0.038 Uiso 1 1 calc R . .
C14 C 0.6043(2) 0.26770(15) 0.11219(8) 0.0265(5) Uani 1 1 d U . .
H14A H 0.6806 0.2570 0.1120 0.032 Uiso 1 1 calc R . .
C15 C 0.58145(19) 0.33953(14) 0.09034(7) 0.0184(4) Uani 1 1 d U . .
C16 C 0.4691(2) 0.35511(15) 0.09240(7) 0.0217(5) Uani 1 1 d U . .
H16A H 0.4518 0.4056 0.0787 0.026 Uiso 1 1 calc R . .
C17 C 0.3827(2) 0.29844(15) 0.11399(8) 0.0239(5) Uani 1 1 d U . .
H17A H 0.3066 0.3096 0.1145 0.029 Uiso 1 1 calc R . .
C18 C 0.67742(18) 0.40192(13) 0.06635(7) 0.0173(4) Uani 1 1 d U . .
H18A H 0.7516 0.3824 0.0725 0.021 Uiso 1 1 calc R . .
C19 C 0.69285(18) 0.49618(13) 0.08579(7) 0.0168(4) Uani 1 1 d U . .
C20 C 0.63446(18) 0.55819(13) 0.06895(7) 0.0167(4) Uani 1 1 d U . .
H20A H 0.5889 0.5432 0.0429 0.020 Uiso 1 1 calc R . .
C21 C 0.64070(18) 0.64128(14) 0.08896(7) 0.0169(4) Uani 1 1 d U . .
C22 C 0.70640(19) 0.66192(14) 0.12756(7) 0.0202(5) Uani 1 1 d U . .
C23 C 0.7666(2) 0.60201(15) 0.14504(7) 0.0222(5) Uani 1 1 d U . .
H23A H 0.8117 0.6166 0.1712 0.027 Uiso 1 1 calc R . .
C24 C 0.75971(19) 0.52031(14) 0.12354(7) 0.0190(4) Uani 1 1 d U . .
O25 O 0.82106(13) 0.46043(10) 0.14074(5) 0.0219(3) Uani 1 1 d U . .
C26 C 0.9401(2) 0.48288(16) 0.13061(10) 0.0319(6) Uani 1 1 d U . .
H26A H 0.9836 0.5249 0.1533 0.038 Uiso 1 1 calc R . .
H26B H 0.9474 0.5146 0.1031 0.038 Uiso 1 1 calc R . .
C27 C 0.9959(2) 0.40429(17) 0.12664(8) 0.0272(5) Uani 1 1 d U . .
O28 O 1.09612(16) 0.41435(13) 0.11760(7) 0.0425(5) Uani 1 1 d U . .
O29 O 0.92565(17) 0.32602(13) 0.13145(8) 0.0489(6) Uani 1 1 d U . .
C30 C 0.9796(3) 0.2492(2) 0.12691(17) 0.0717(12) Uani 1 1 d U . .
H30A H 1.0367 0.2601 0.1038 0.086 Uiso 1 1 calc R . .
H30B H 0.9191 0.1949 0.1186 0.086 Uiso 1 1 calc R . .
C31 C 1.0388(5) 0.2349(3) 0.16767(17) 0.0971(18) Uani 1 1 d U . .
H31A H 1.0748 0.1836 0.1641 0.146 Uiso 1 1 calc R . .
H31B H 0.9819 0.2231 0.1904 0.146 Uiso 1 1 calc R . .
H31C H 1.0992 0.2886 0.1757 0.146 Uiso 1 1 calc R . .
O32 O 0.70909(15) 0.74496(11) 0.14596(5) 0.0272(4) Uani 1 1 d U . .
C33 C 0.7331(3) 0.75434(18) 0.19098(8) 0.0352(6) Uani 1 1 d U . .
H33A H 0.8059 0.7348 0.1982 0.042 Uiso 1 1 calc R . .
H33B H 0.6689 0.7159 0.2062 0.042 Uiso 1 1 calc R . .
C34 C 0.7462(3) 0.8507(2) 0.20562(10) 0.0463(8) Uani 1 1 d U . .
O35 O 0.7677(3) 0.8726(2) 0.24284(8) 0.0932(11) Uani 1 1 d U . .
O36 O 0.73217(19) 0.90487(13) 0.17467(7) 0.0446(5) Uani 1 1 d U . .
C37 C 0.7426(4) 0.9982(2) 0.18817(15) 0.0770(13) Uani 1 1 d U . .
H37A H 0.6823 1.0024 0.2091 0.092 Uiso 1 1 calc R . .
H37B H 0.8201 1.0223 0.2024 0.092 Uiso 1 1 calc R . .
C38 C 0.7280(4) 1.0493(2) 0.15088(15) 0.0707(12) Uani 1 1 d U . .
H38A H 0.7335 1.1118 0.1598 0.106 Uiso 1 1 calc R . .
H38B H 0.6515 1.0247 0.1368 0.106 Uiso 1 1 calc R . .
H38C H 0.7892 1.0461 0.1307 0.106 Uiso 1 1 calc R . .
C39 C 0.65722(18) 0.39797(13) 0.01753(7) 0.0161(4) Uani 1 1 d U . .
C40 C 0.73959(18) 0.44908(14) -0.00886(7) 0.0181(4) Uani 1 1 d U . .
C41 C 0.72471(18) 0.44635(14) -0.05344(7) 0.0191(4) Uani 1 1 d U . .
H41A H 0.7821 0.4810 -0.0707 0.023 Uiso 1 1 calc R . .
C42 C 0.62388(19) 0.39171(14) -0.07244(7) 0.0188(4) Uani 1 1 d U . .
C43 C 0.53764(18) 0.34092(13) -0.04761(7) 0.0164(4) Uani 1 1 d U . .
C44 C 0.55830(18) 0.34453(13) -0.00323(7) 0.0164(4) Uani 1 1 d U . .
H44A H 0.5018 0.3086 0.0139 0.020 Uiso 1 1 calc R . .
O45 O 0.83872(13) 0.50108(10) 0.01194(5) 0.0216(3) Uani 1 1 d U . .
C46 C 0.90539(19) 0.56957(15) -0.01259(8) 0.0215(5) Uani 1 1 d U . .
H46A H 0.8539 0.6049 -0.0261 0.026 Uiso 1 1 calc R . .
H46B H 0.9435 0.5427 -0.0358 0.026 Uiso 1 1 calc R . .
C47 C 0.9964(2) 0.62960(15) 0.01651(8) 0.0233(5) Uani 1 1 d U . .
O48 O 1.01611(16) 0.61926(12) 0.05384(6) 0.0339(4) Uani 1 1 d U . .
O49 O 1.05570(16) 0.69625(12) -0.00639(6) 0.0338(4) Uani 1 1 d U . .
C50 C 1.1529(2) 0.75780(18) 0.01594(10) 0.0377(7) Uani 1 1 d U . .
H50A H 1.2019 0.7242 0.0322 0.045 Uiso 1 1 calc R . .
H50B H 1.1240 0.7975 0.0364 0.045 Uiso 1 1 calc R . .
C51 C 1.2218(3) 0.81160(19) -0.01787(11) 0.0435(7) Uani 1 1 d U . .
H51A H 1.2885 0.8542 -0.0042 0.065 Uiso 1 1 calc R . .
H51B H 1.1722 0.8444 -0.0337 0.065 Uiso 1 1 calc R . .
H51C H 1.2498 0.7715 -0.0379 0.065 Uiso 1 1 calc R . .
O52 O 0.60162(14) 0.38377(11) -0.11613(5) 0.0247(4) Uani 1 1 d U . .
C53 C 0.6795(2) 0.43982(18) -0.14239(8) 0.0341(6) Uani 1 1 d U . .
H53A H 0.7594 0.4309 -0.1372 0.041 Uiso 1 1 calc R . .
H53B H 0.6799 0.5033 -0.1357 0.041 Uiso 1 1 calc R . .
C54 C 0.6402(2) 0.41645(17) -0.18885(8) 0.0311(6) Uani 1 1 d U . .
O55 O 0.56136(17) 0.35726(13) -0.20114(6) 0.0387(5) Uani 1 1 d U . .
O56 O 0.71218(19) 0.47203(14) -0.21376(6) 0.0471(5) Uani 1 1 d U . .
C57 C 0.6944(3) 0.4547(2) -0.26017(9) 0.0466(8) Uani 1 1 d U . .
H57A H 0.7222 0.5110 -0.2755 0.056 Uiso 1 1 calc R . .
H57B H 0.6102 0.4326 -0.2674 0.056 Uiso 1 1 calc R . .
C58 C 0.7598(3) 0.3860(2) -0.27456(10) 0.0479(8) Uani 1 1 d U . .
H58A H 0.7469 0.3746 -0.3057 0.072 Uiso 1 1 calc R . .
H58B H 0.7319 0.3303 -0.2594 0.072 Uiso 1 1 calc R . .
H58C H 0.8433 0.4086 -0.2679 0.072 Uiso 1 1 calc R . .
C59 C 0.42465(18) 0.29182(14) -0.07053(7) 0.0171(4) Uani 1 1 d U . .
H59A H 0.4466 0.2579 -0.0956 0.020 Uiso 1 1 calc R . .
C60 C 0.34799(18) 0.22352(14) -0.04285(7) 0.0187(4) Uani 1 1 d U . .
C61 C 0.3463(2) 0.13266(15) -0.04880(8) 0.0246(5) Uani 1 1 d U . .
H61A H 0.3912 0.1143 -0.0707 0.030 Uiso 1 1 calc R . .
C62 C 0.2807(2) 0.06919(16) -0.02355(9) 0.0296(5) Uani 1 1 d U . .
H62A H 0.2815 0.0078 -0.0279 0.035 Uiso 1 1 calc R . .
C63 C 0.2131(2) 0.09436(16) 0.00833(8) 0.0269(5) Uani 1 1 d U . .
C64 C 0.2133(2) 0.18442(17) 0.01485(8) 0.0282(5) Uani 1 1 d U . .
H64A H 0.1684 0.2027 0.0368 0.034 Uiso 1 1 calc R . .
C65 C 0.2800(2) 0.24741(15) -0.01104(8) 0.0247(5) Uani 1 1 d U . .
H65A H 0.2789 0.3088 -0.0068 0.030 Uiso 1 1 calc R . .
O66 O 0.14747(16) 0.02512(12) 0.03034(6) 0.0367(5) Uani 1 1 d U . .
C67 C 0.0759(2) 0.0475(2) 0.06304(10) 0.0408(7) Uani 1 1 d U . .
H67A H 0.0286 0.0882 0.0516 0.049 Uiso 1 1 calc R . .
H67B H 0.1251 0.0783 0.0878 0.049 Uiso 1 1 calc R . .
C68 C -0.0025(2) -0.0372(2) 0.07742(11) 0.0464(8) Uani 1 1 d U . .
H68A H -0.0640 -0.0222 0.0952 0.056 Uiso 1 1 calc R . .
H68B H -0.0408 -0.0729 0.0519 0.056 Uiso 1 1 calc R . .
O69 O 0.06060(16) -0.08813(13) 0.10143(6) 0.0384(5) Uani 1 1 d U . .
C70 C -0.0146(3) -0.1705(2) 0.11198(15) 0.0684(12) Uani 1 1 d U . .
H70A H -0.0402 -0.2078 0.0855 0.082 Uiso 1 1 calc R . .
H70B H -0.0846 -0.1589 0.1257 0.082 Uiso 1 1 calc R . .
C71 C 0.0497(4) -0.2184(3) 0.14215(15) 0.0801(14) Uani 1 1 d U . .
H71A H 0.0395 -0.2814 0.1319 0.096 Uiso 1 1 calc R . .
H71B H 0.1339 -0.1899 0.1425 0.096 Uiso 1 1 calc R . .
O72 O 0.0103(2) -0.21628(18) 0.18248(8) 0.0629(7) Uani 1 1 d U . .
C73 C 0.0749(3) -0.2529(3) 0.21399(13) 0.0648(10) Uani 1 1 d U . .
H73A H 0.1508 -0.2108 0.2206 0.078 Uiso 1 1 calc R . .
H73B H 0.0903 -0.3099 0.2027 0.078 Uiso 1 1 calc R . .
C74 C 0.0075(3) -0.2691(3) 0.25385(12) 0.0711(11) Uani 1 1 d U . .
H74A H 0.0592 -0.2781 0.2783 0.085 Uiso 1 1 calc R . .
H74B H -0.0254 -0.2168 0.2610 0.085 Uiso 1 1 calc R . .
O75 O -0.0839(2) -0.34655(19) 0.24670(8) 0.0674(7) Uani 1 1 d U . .
C76 C -0.1552(5) -0.3674(4) 0.28388(13) 0.0952(15) Uani 1 1 d U . .
H76A H -0.2166 -0.4212 0.2774 0.143 Uiso 1 1 calc R . .
H76B H -0.1907 -0.3171 0.2908 0.143 Uiso 1 1 calc R . .
H76C H -0.1065 -0.3780 0.3085 0.143 Uiso 1 1 calc R . .
C1' C 0.4349(3) -0.4412(2) 0.78398(11) 0.0599(9) Uani 1 1 d U . .
H1'A H 0.3743 -0.4950 0.7765 0.090 Uiso 1 1 calc R . .
H1'B H 0.3993 -0.3955 0.7970 0.090 Uiso 1 1 calc R . .
H1'C H 0.4920 -0.4562 0.8045 0.090 Uiso 1 1 calc R . .
O2' O 0.4915(2) -0.40757(14) 0.74607(7) 0.0502(6) Uani 1 1 d U . .
C3' C 0.5790(3) -0.3297(2) 0.75489(10) 0.0472(8) Uani 1 1 d U . .
H3'A H 0.6375 -0.3431 0.7758 0.057 Uiso 1 1 calc R . .
H3'B H 0.5440 -0.2831 0.7681 0.057 Uiso 1 1 calc R . .
C4' C 0.6374(3) -0.2952(2) 0.71523(10) 0.0444(7) Uani 1 1 d U . .
H4'A H 0.7077 -0.2479 0.7231 0.053 Uiso 1 1 calc R . .
H4'B H 0.6625 -0.3442 0.6997 0.053 Uiso 1 1 calc R . .
O5' O 0.56156(16) -0.25969(13) 0.68798(7) 0.0384(5) Uani 1 1 d U . .
C6' C 0.6206(2) -0.20921(18) 0.65427(9) 0.0361(6) Uani 1 1 d U . .
H6'A H 0.6474 -0.2491 0.6333 0.043 Uiso 1 1 calc R . .
H6'B H 0.6893 -0.1645 0.6661 0.043 Uiso 1 1 calc R . .
C7' C 0.5351(2) -0.1632(2) 0.63276(10) 0.0400(7) Uani 1 1 d U . .
H7'A H 0.4755 -0.2079 0.6159 0.048 Uiso 1 1 calc R . .
H7'B H 0.4950 -0.1354 0.6550 0.048 Uiso 1 1 calc R . .
O8' O 0.59263(15) -0.09641(12) 0.60498(6) 0.0307(4) Uani 1 1 d U . .
C9' C 0.5114(2) -0.05450(19) 0.58386(10) 0.0353(6) Uani 1 1 d U . .
H9'A H 0.4554 -0.0416 0.6048 0.042 Uiso 1 1 calc R . .
H9'B H 0.4672 -0.0954 0.5610 0.042 Uiso 1 1 calc R . .
C10' C 0.5734(2) 0.03160(18) 0.56426(9) 0.0328(6) Uani 1 1 d U . .
H10C H 0.5159 0.0657 0.5542 0.039 Uiso 1 1 calc R . .
H10D H 0.6271 0.0690 0.5861 0.039 Uiso 1 1 calc R . .
O11' O 0.63718(15) 0.01035(11) 0.52887(6) 0.0291(4) Uani 1 1 d U . .
C12' C 0.70193(19) 0.08138(15) 0.50754(8) 0.0219(5) Uani 1 1 d U . .
C13' C 0.7672(2) 0.05834(15) 0.47451(8) 0.0255(5) Uani 1 1 d U . .
H13B H 0.7657 -0.0029 0.4683 0.031 Uiso 1 1 calc R . .
C14' C 0.8343(2) 0.12417(14) 0.45058(8) 0.0220(5) Uani 1 1 d U . .
H14B H 0.8780 0.1074 0.4279 0.026 Uiso 1 1 calc R . .
C15' C 0.83929(18) 0.21460(14) 0.45898(7) 0.0170(4) Uani 1 1 d U . .
C16' C 0.7726(2) 0.23623(15) 0.49203(8) 0.0239(5) Uani 1 1 d U . .
H16B H 0.7736 0.2974 0.4981 0.029 Uiso 1 1 calc R . .
C17' C 0.7043(2) 0.17084(16) 0.51654(8) 0.0258(5) Uani 1 1 d U . .
H17B H 0.6599 0.1873 0.5391 0.031 Uiso 1 1 calc R . .
C18' C 0.91277(18) 0.28449(13) 0.43132(7) 0.0170(4) Uani 1 1 d U . .
H18B H 0.9307 0.2517 0.4051 0.020 Uiso 1 1 calc R . .
C19' C 0.84603(18) 0.35210(14) 0.41547(7) 0.0169(4) Uani 1 1 d U . .
C20' C 0.86080(18) 0.43831(13) 0.43371(7) 0.0165(4) Uani 1 1 d U . .
H20B H 0.9133 0.4550 0.4579 0.020 Uiso 1 1 calc R . .
C21' C 0.80169(18) 0.50074(13) 0.41788(7) 0.0172(4) Uani 1 1 d U . .
C22' C 0.7244(2) 0.47440(15) 0.38294(8) 0.0224(5) Uani 1 1 d U . .
C23' C 0.7056(2) 0.38886(15) 0.36395(8) 0.0266(5) Uani 1 1 d U . .
H23B H 0.6516 0.3718 0.3402 0.032 Uiso 1 1 calc R . .
C24' C 0.7676(2) 0.32896(14) 0.38042(8) 0.0220(5) Uani 1 1 d U . .
O25' O 0.75213(16) 0.24208(11) 0.36451(6) 0.0301(4) Uani 1 1 d U . .
C26' C 0.7268(2) 0.22938(16) 0.31968(8) 0.0297(6) Uani 1 1 d U . .
H26C H 0.7884 0.2692 0.3038 0.036 Uiso 1 1 calc R . .
H26D H 0.6517 0.2454 0.3125 0.036 Uiso 1 1 calc R . .
C27' C 0.7197(2) 0.13326(18) 0.30585(9) 0.0334(6) Uani 1 1 d U . .
O28' O 0.6951(3) 0.10935(17) 0.26900(7) 0.0722(8) Uani 1 1 d U . .
O29' O 0.73988(16) 0.08083(11) 0.33672(6) 0.0327(4) Uani 1 1 d U . .
C30' C 0.7352(3) -0.01180(19) 0.32379(11) 0.0484(8) Uani 1 1 d U . .
H30C H 0.7960 -0.0143 0.3028 0.058 Uiso 1 1 calc R . .
H30D H 0.6582 -0.0390 0.3098 0.058 Uiso 1 1 calc R . .
C31' C 0.7544(3) -0.0619(2) 0.36248(13) 0.0553(9) Uani 1 1 d U . .
H31D H 0.7518 -0.1243 0.3541 0.083 Uiso 1 1 calc R . .
H31E H 0.6934 -0.0598 0.3829 0.083 Uiso 1 1 calc R . .
H31F H 0.8308 -0.0347 0.3761 0.083 Uiso 1 1 calc R . .
O32' O 0.66632(15) 0.53673(11) 0.36752(6) 0.0306(4) Uani 1 1 d U . .
C33' C 0.5465(2) 0.50471(17) 0.35644(9) 0.0311(6) Uani 1 1 d U A .
H33C H 0.5139 0.4526 0.3741 0.037 Uiso 1 1 calc R . .
H33D H 0.5369 0.4849 0.3257 0.037 Uiso 1 1 calc R . .
C34' C 0.4820(2) 0.57730(19) 0.36409(11) 0.0429(7) Uani 1 1 d DU . .
O35' O 0.37801(17) 0.56340(14) 0.36429(7) 0.0450(5) Uani 1 1 d U A .
O36' O 0.5533(2) 0.65663(18) 0.37823(11) 0.0348(11) Uani 0.654(8) 1 d PDU A 1
O36" O 0.5451(7) 0.6582(4) 0.3479(3) 0.069(3) Uiso 0.346(8) 1 d PDU A 2
C37' C 0.4933(4) 0.7357(3) 0.38431(15) 0.0787(12) Uani 1 1 d DU . .
H37C H 0.4179 0.7151 0.3982 0.094 Uiso 1 1 calc R A 1
H37D H 0.5432 0.7832 0.4031 0.094 Uiso 1 1 calc R A 1
C38' C 0.4749(4) 0.7699(4) 0.34320(18) 0.1020(18) Uani 1 1 d DU A .
H38D H 0.4366 0.8200 0.3465 0.153 Uiso 1 1 calc R . .
H38E H 0.4253 0.7226 0.3249 0.153 Uiso 1 1 calc R . .
H38F H 0.5500 0.7906 0.3298 0.153 Uiso 1 1 calc R . .
C39' C 1.02969(18) 0.33313(13) 0.45188(7) 0.0164(4) Uani 1 1 d U . .
C40' C 1.11635(19) 0.37771(14) 0.42549(7) 0.0185(4) Uani 1 1 d U . .
C41' C 1.21907(19) 0.43202(15) 0.44295(8) 0.0213(5) Uani 1 1 d U . .
H41B H 1.2769 0.4626 0.4246 0.026 Uiso 1 1 calc R . .
C42' C 1.23642(18) 0.44114(14) 0.48750(7) 0.0190(4) Uani 1 1 d U . .
C43' C 1.15278(18) 0.39568(13) 0.51525(7) 0.0165(4) Uani 1 1 d U . .
C44' C 1.05179(18) 0.34175(13) 0.49637(7) 0.0164(4) Uani 1 1 d U . .
H44B H 0.9952 0.3093 0.5146 0.020 Uiso 1 1 calc R . .
O45' O 1.10002(14) 0.36224(10) 0.38148(5) 0.0240(4) Uani 1 1 d U . .
C46' C 1.0844(3) 0.43520(17) 0.35693(8) 0.0330(6) Uani 1 1 d U . .
H46C H 1.1571 0.4826 0.3581 0.040 Uiso 1 1 calc R . .
H46D H 1.0214 0.4607 0.3688 0.040 Uiso 1 1 calc R . .
C47' C 1.0530(3) 0.40287(18) 0.31108(9) 0.0353(6) Uani 1 1 d U . .
O48' O 1.0727(3) 0.33801(15) 0.29450(7) 0.0622(7) Uani 1 1 d U . .
O49' O 1.0000(2) 0.45967(15) 0.29117(7) 0.0513(6) Uani 1 1 d U . .
C50' C 0.9710(3) 0.4429(2) 0.24477(10) 0.0544(9) Uani 1 1 d U . .
H50C H 1.0349 0.4219 0.2309 0.065 Uiso 1 1 calc R . .
H50D H 0.9638 0.4994 0.2314 0.065 Uiso 1 1 calc R . .
C51' C 0.8590(4) 0.3739(3) 0.23724(12) 0.0764(13) Uani 1 1 d U . .
H51D H 0.8415 0.3646 0.2062 0.115 Uiso 1 1 calc R . .
H51E H 0.7956 0.3948 0.2508 0.115 Uiso 1 1 calc R . .
H51F H 0.8668 0.3174 0.2498 0.115 Uiso 1 1 calc R . .
O52' O 1.33682(13) 0.49174(11) 0.50709(5) 0.0239(4) Uani 1 1 d U . .
C53' C 1.4005(2) 0.56317(15) 0.48359(8) 0.0253(5) Uani 1 1 d U . .
H53C H 1.3467 0.5959 0.4695 0.030 Uiso 1 1 calc R . .
H53D H 1.4441 0.5398 0.4610 0.030 Uiso 1 1 calc R . .
C54' C 1.4839(2) 0.62496(17) 0.51469(9) 0.0311(6) Uani 1 1 d U . .
O55' O 1.50111(16) 0.61262(13) 0.55186(6) 0.0386(5) Uani 1 1 d U . .
O56' O 1.5393(2) 0.69582(14) 0.49365(7) 0.0561(7) Uani 1 1 d U . .
C57' C 1.6302(4) 0.7598(3) 0.51896(13) 0.0840(16) Uani 1 1 d U . .
H57C H 1.5947 0.8031 0.5348 0.101 Uiso 1 1 calc R . .
H57D H 1.6683 0.7275 0.5403 0.101 Uiso 1 1 calc R . .
C58' C 1.7137(3) 0.8060(2) 0.49090(15) 0.0677(12) Uani 1 1 d U . .
H58D H 1.7737 0.8493 0.5076 0.102 Uiso 1 1 calc R . .
H58E H 1.6754 0.8375 0.4698 0.102 Uiso 1 1 calc R . .
H58F H 1.7500 0.7630 0.4758 0.102 Uiso 1 1 calc R . .
C59' C 1.17659(18) 0.40332(13) 0.56392(7) 0.0171(4) Uani 1 1 d U . .
H59B H 1.2499 0.3823 0.5697 0.021 Uiso 1 1 calc R . .
C60' C 1.08104(19) 0.34225(13) 0.58843(7) 0.0171(4) Uani 1 1 d U . .
C61' C 1.0981(2) 0.26394(15) 0.60579(8) 0.0255(5) Uani 1 1 d U . .
H61B H 1.1721 0.2496 0.6036 0.031 Uiso 1 1 calc R . .
C62' C 1.0101(2) 0.20498(16) 0.62649(8) 0.0287(5) Uani 1 1 d U . .
H62B H 1.0240 0.1512 0.6379 0.034 Uiso 1 1 calc R . .
C63' C 0.9021(2) 0.22586(15) 0.63024(8) 0.0241(5) Uani 1 1 d U . .
C64' C 0.8830(2) 0.30515(15) 0.61349(8) 0.0231(5) Uani 1 1 d U . .
H64B H 0.8095 0.3200 0.6162 0.028 Uiso 1 1 calc R . .
C65' C 0.97149(19) 0.36226(14) 0.59293(7) 0.0211(5) Uani 1 1 d U . .
H65B H 0.9577 0.4162 0.5816 0.025 Uiso 1 1 calc R . .
O66' O 0.80866(15) 0.17350(11) 0.64969(6) 0.0311(4) Uani 1 1 d U . .
C67' C 0.8271(2) 0.09383(16) 0.66944(9) 0.0322(6) Uani 1 1 d U . .
H67C H 0.8917 0.1092 0.6915 0.039 Uiso 1 1 calc R . .
H67D H 0.8478 0.0529 0.6475 0.039 Uiso 1 1 calc R . .
C68' C 0.7162(2) 0.04963(16) 0.69002(8) 0.0308(6) Uani 1 1 d U . .
H68C H 0.6501 0.0419 0.6687 0.037 Uiso 1 1 calc R . .
H68D H 0.7218 -0.0103 0.6999 0.037 Uiso 1 1 calc R . .
O69' O 0.69672(15) 0.10330(11) 0.72570(6) 0.0283(4) Uani 1 1 d U . .
C70' C 0.5824(2) 0.0751(2) 0.74002(9) 0.0414(7) Uani 1 1 d U . .
H70C H 0.5695 0.0123 0.7491 0.050 Uiso 1 1 calc R . .
H70D H 0.5257 0.0779 0.7161 0.050 Uiso 1 1 calc R . .
C71' C 0.5636(3) 0.1340(2) 0.77727(10) 0.0474(8) Uani 1 1 d U . .
H71C H 0.6014 0.1971 0.7720 0.057 Uiso 1 1 calc R . .
H71D H 0.4792 0.1297 0.7802 0.057 Uiso 1 1 calc R . .
O72' O 0.61150(17) 0.10667(13) 0.81559(6) 0.0368(5) Uani 1 1 d U . .
C73' C 0.5930(3) 0.15824(18) 0.85199(9) 0.0403(7) Uani 1 1 d U . .
H73C H 0.5102 0.1620 0.8521 0.048 Uiso 1 1 calc R . .
H73D H 0.6416 0.2197 0.8506 0.048 Uiso 1 1 calc R . .
C74' C 0.6239(2) 0.11612(19) 0.89203(9) 0.0369(6) Uani 1 1 d U . .
H74C H 0.7028 0.1043 0.8901 0.044 Uiso 1 1 calc R . .
H74D H 0.6243 0.1571 0.9171 0.044 Uiso 1 1 calc R . .
O75' O 0.54103(16) 0.03461(12) 0.89738(6) 0.0338(4) Uani 1 1 d U . .
C76' C 0.5645(3) -0.0094(2) 0.93489(11) 0.0519(8) Uani 1 1 d U . .
H76D H 0.5052 -0.0652 0.9371 0.078 Uiso 1 1 calc R . .
H76E H 0.5629 0.0294 0.9603 0.078 Uiso 1 1 calc R . .
H76F H 0.6416 -0.0231 0.9334 0.078 Uiso 1 1 calc R . .

loop_
_atom_site_aniso_label
_atom_site_aniso_U_11
_atom_site_aniso_U_22
_atom_site_aniso_U_33
_atom_site_aniso_U_23
_atom_site_aniso_U_13
_atom_site_aniso_U_12
C1 0.0501(17) 0.0424(16) 0.0321(15) 0.0079(13) 0.0001(13) 0.0130(13)
O2 0.0347(9) 0.0263(9) 0.0251(9) 0.0003(7) 0.0035(7) 0.0074(7)
C3 0.0283(12) 0.0256(12) 0.0291(13) -0.0024(10) 0.0041(10) 0.0083(10)
C4 0.0369(13) 0.0273(13) 0.0290(13) -0.0016(10) 0.0069(11) 0.0148(11)
O5 0.0398(10) 0.0305(9) 0.0257(9) 0.0012(7) 0.0082(8) 0.0177(8)
C6 0.0327(13) 0.0458(16) 0.0279(14) 0.0032(12) 0.0059(11) 0.0180(12)
C7 0.0305(12) 0.0357(14) 0.0261(13) 0.0014(11) 0.0048(10) 0.0035(11)
O8 0.0330(9) 0.0223(8) 0.0287(10) -0.0024(7) 0.0113(7) 0.0033(7)
C9 0.0467(15) 0.0187(12) 0.0325(14) 0.0051(10) 0.0198(12) 0.0082(11)
C10 0.0481(15) 0.0179(12) 0.0440(16) 0.0127(11) 0.0232(13) 0.0151(11)
O11 0.0406(10) 0.0218(9) 0.0414(11) 0.0139(8) 0.0204(9) 0.0108(7)
C12 0.0363(13) 0.0165(11) 0.0273(13) 0.0053(9) 0.0141(10) 0.0075(9)
C13 0.0437(14) 0.0204(12) 0.0371(15) 0.0143(11) 0.0154(12) 0.0156(11)
C14 0.0325(12) 0.0204(11) 0.0308(13) 0.0072(10) 0.0100(10) 0.0130(10)
C15 0.0261(11) 0.0127(10) 0.0164(11) 0.0003(8) 0.0023(9) 0.0045(8)
C16 0.0301(11) 0.0143(10) 0.0213(12) 0.0028(9) 0.0024(9) 0.0059(9)
C17 0.0300(12) 0.0183(11) 0.0254(12) 0.0021(9) 0.0063(10) 0.0086(9)
C18 0.0225(10) 0.0119(9) 0.0173(11) 0.0003(8) -0.0003(8) 0.0038(8)
C19 0.0216(10) 0.0117(9) 0.0166(10) 0.0005(8) 0.0016(8) 0.0026(8)
C20 0.0224(10) 0.0135(10) 0.0138(10) -0.0014(8) -0.0003(8) 0.0034(8)
C21 0.0211(10) 0.0116(10) 0.0177(11) 0.0000(8) 0.0020(8) 0.0029(8)
C22 0.0275(11) 0.0137(10) 0.0187(11) -0.0036(8) -0.0013(9) 0.0041(8)
C23 0.0292(11) 0.0194(11) 0.0172(11) -0.0027(9) -0.0057(9) 0.0051(9)
C24 0.0245(11) 0.0136(10) 0.0191(11) 0.0046(8) 0.0008(9) 0.0048(8)
O25 0.0259(8) 0.0178(8) 0.0227(8) 0.0050(6) -0.0015(7) 0.0064(6)
C26 0.0264(12) 0.0220(12) 0.0464(17) 0.0104(11) -0.0015(11) 0.0031(10)
C27 0.0290(12) 0.0279(12) 0.0249(13) 0.0067(10) 0.0002(10) 0.0062(10)
O28 0.0308(10) 0.0410(11) 0.0582(14) 0.0156(10) 0.0098(9) 0.0105(8)
O29 0.0366(10) 0.0241(10) 0.0890(18) 0.0072(10) 0.0120(11) 0.0113(8)
C30 0.057(2) 0.0275(16) 0.137(4) 0.006(2) 0.022(2) 0.0199(15)
C31 0.116(4) 0.096(3) 0.110(4) 0.059(3) 0.047(3) 0.077(3)
O32 0.0421(10) 0.0180(8) 0.0215(9) -0.0096(7) -0.0090(7) 0.0092(7)
C33 0.0477(15) 0.0359(14) 0.0253(13) -0.0140(11) -0.0108(12) 0.0198(12)
C34 0.0588(19) 0.0482(17) 0.0389(17) -0.0279(14) -0.0164(14) 0.0319(15)
O35 0.168(3) 0.087(2) 0.0453(15) -0.0481(15) -0.0473(17) 0.086(2)
O36 0.0643(13) 0.0286(10) 0.0430(12) -0.0218(9) -0.0106(10) 0.0191(10)
C37 0.112(3) 0.0365(18) 0.088(3) -0.0367(19) -0.031(3) 0.035(2)
C38 0.079(3) 0.0281(17) 0.106(3) -0.0123(19) -0.009(2) 0.0179(17)
C39 0.0216(10) 0.0118(9) 0.0163(10) -0.0013(8) 0.0002(8) 0.0068(8)
C40 0.0192(10) 0.0131(10) 0.0221(11) -0.0011(8) -0.0011(8) 0.0046(8)
C41 0.0207(10) 0.0172(10) 0.0192(11) 0.0027(8) 0.0032(8) 0.0034(8)
C42 0.0243(11) 0.0167(10) 0.0162(11) 0.0002(8) 0.0018(9) 0.0061(8)
C43 0.0205(10) 0.0112(9) 0.0183(11) -0.0011(8) 0.0017(8) 0.0052(8)
C44 0.0208(10) 0.0101(9) 0.0195(11) 0.0001(8) 0.0035(8) 0.0058(8)
O45 0.0212(7) 0.0207(8) 0.0200(8) 0.0015(6) -0.0010(6) -0.0011(6)
C46 0.0242(11) 0.0172(11) 0.0218(11) 0.0020(9) 0.0009(9) 0.0015(8)
C47 0.0269(11) 0.0171(11) 0.0249(12) -0.0011(9) 0.0016(9) 0.0031(9)
O48 0.0410(10) 0.0290(9) 0.0252(10) 0.0000(8) -0.0047(8) -0.0047(8)
O49 0.0384(10) 0.0243(9) 0.0302(10) 0.0012(8) -0.0042(8) -0.0098(8)
C50 0.0384(14) 0.0249(13) 0.0423(17) -0.0037(12) -0.0051(12) -0.0074(11)
C51 0.0420(15) 0.0249(14) 0.057(2) 0.0005(13) 0.0024(14) -0.0058(12)
O52 0.0274(8) 0.0285(9) 0.0143(8) 0.0007(7) 0.0018(6) -0.0019(7)
C53 0.0434(15) 0.0302(13) 0.0236(13) 0.0009(11) 0.0044(11) -0.0031(11)
C54 0.0439(15) 0.0281(13) 0.0219(12) 0.0022(10) 0.0037(11) 0.0089(11)
O55 0.0465(11) 0.0380(11) 0.0268(10) 0.0007(8) -0.0024(8) -0.0001(9)
O56 0.0654(14) 0.0435(12) 0.0259(10) 0.0058(9) 0.0085(10) -0.0026(10)
C57 0.071(2) 0.0488(18) 0.0220(14) 0.0113(13) 0.0088(14) 0.0154(16)
C58 0.0584(19) 0.0518(19) 0.0349(17) 0.0071(14) 0.0047(14) 0.0148(15)
C59 0.0222(10) 0.0123(10) 0.0170(10) -0.0011(8) 0.0015(8) 0.0044(8)
C60 0.0222(10) 0.0135(10) 0.0201(11) 0.0007(8) -0.0018(9) 0.0036(8)
C61 0.0303(12) 0.0153(11) 0.0296(13) 0.0004(9) 0.0038(10) 0.0078(9)
C62 0.0343(13) 0.0162(11) 0.0383(15) 0.0043(10) 0.0031(11) 0.0053(10)
C63 0.0263(11) 0.0227(12) 0.0308(13) 0.0096(10) -0.0006(10) 0.0032(9)
C64 0.0296(12) 0.0287(13) 0.0274(13) 0.0038(10) 0.0085(10) 0.0076(10)
C65 0.0302(12) 0.0152(11) 0.0293(13) -0.0004(9) 0.0058(10) 0.0059(9)
O66 0.0367(10) 0.0304(10) 0.0419(11) 0.0164(8) 0.0102(8) 0.0028(8)
C67 0.0361(14) 0.0417(16) 0.0482(18) 0.0245(14) 0.0162(13) 0.0122(12)
C68 0.0333(14) 0.0528(19) 0.0505(19) 0.0273(15) 0.0078(13) 0.0009(13)
O69 0.0400(10) 0.0338(10) 0.0369(11) 0.0156(9) -0.0013(9) -0.0020(8)
C70 0.0509(19) 0.053(2) 0.103(3) 0.043(2) 0.035(2) 0.0078(16)
C71 0.086(3) 0.068(3) 0.102(3) 0.057(2) 0.057(3) 0.038(2)
O72 0.0583(14) 0.0786(18) 0.0534(15) -0.0173(13) -0.0133(12) 0.0233(13)
C73 0.053(2) 0.073(3) 0.069(2) -0.025(2) -0.0229(17) 0.0215(18)
C74 0.079(2) 0.092(3) 0.050(2) -0.033(2) -0.0331(18) 0.043(2)
O75 0.0950(19) 0.0763(18) 0.0352(13) -0.0095(12) -0.0158(13) 0.0318(15)
C76 0.139(4) 0.123(4) 0.036(2) 0.002(2) 0.003(2) 0.058(3)
C1' 0.073(2) 0.057(2) 0.049(2) 0.0168(17) 0.0150(18) 0.0095(18)
O2' 0.0695(14) 0.0344(11) 0.0393(12) 0.0013(9) 0.0055(11) -0.0043(10)
C3' 0.0619(19) 0.0363(16) 0.0379(17) 0.0019(13) -0.0114(14) 0.0012(14)
C4' 0.0424(16) 0.0405(16) 0.0477(18) 0.0134(14) -0.0106(13) 0.0042(13)
O5' 0.0367(10) 0.0350(10) 0.0416(12) 0.0150(9) 0.0012(9) 0.0032(8)
C6' 0.0395(14) 0.0280(13) 0.0408(16) 0.0092(12) 0.0069(12) 0.0061(11)
C7' 0.0320(14) 0.0403(16) 0.0478(18) 0.0190(13) 0.0090(13) 0.0057(12)
O8' 0.0312(9) 0.0271(9) 0.0342(10) 0.0118(8) 0.0069(8) 0.0053(7)
C9' 0.0285(13) 0.0375(15) 0.0413(16) 0.0153(12) 0.0093(11) 0.0075(11)
C10' 0.0323(13) 0.0326(14) 0.0363(15) 0.0110(11) 0.0108(11) 0.0111(11)
O11' 0.0355(9) 0.0204(8) 0.0308(10) 0.0062(7) 0.0090(8) 0.0033(7)
C12' 0.0241(11) 0.0189(11) 0.0228(12) 0.0051(9) 0.0002(9) 0.0046(9)
C13' 0.0353(13) 0.0120(10) 0.0303(13) -0.0012(9) 0.0033(10) 0.0072(9)
C14' 0.0287(11) 0.0143(10) 0.0246(12) -0.0020(9) 0.0038(9) 0.0083(9)
C15' 0.0183(10) 0.0132(10) 0.0203(11) -0.0004(8) -0.0026(8) 0.0056(8)
C16' 0.0289(12) 0.0151(10) 0.0290(13) -0.0016(9) 0.0063(10) 0.0072(9)
C17' 0.0287(12) 0.0233(12) 0.0275(13) -0.0015(10) 0.0064(10) 0.0098(9)
C18' 0.0240(10) 0.0098(9) 0.0174(11) -0.0013(8) 0.0005(8) 0.0045(8)
C19' 0.0199(10) 0.0127(10) 0.0181(11) -0.0002(8) -0.0004(8) 0.0042(8)
C20' 0.0204(10) 0.0119(10) 0.0164(10) -0.0008(8) -0.0010(8) 0.0027(8)
C21' 0.0209(10) 0.0112(10) 0.0193(11) -0.0008(8) 0.0005(8) 0.0034(8)
C22' 0.0276(11) 0.0155(10) 0.0242(12) -0.0001(9) -0.0061(9) 0.0063(9)
C23' 0.0318(12) 0.0186(11) 0.0282(13) -0.0050(10) -0.0125(10) 0.0060(9)
C24' 0.0304(12) 0.0116(10) 0.0231(12) -0.0038(8) -0.0053(9) 0.0041(9)
O25' 0.0473(10) 0.0158(8) 0.0269(9) -0.0098(7) -0.0160(8) 0.0099(7)
C26' 0.0415(14) 0.0245(12) 0.0211(12) -0.0059(10) -0.0011(11) 0.0042(11)
C27' 0.0431(15) 0.0312(14) 0.0261(13) -0.0113(11) -0.0012(11) 0.0100(11)
O28' 0.136(2) 0.0559(15) 0.0330(13) -0.0261(11) -0.0213(14) 0.0451(16)
O29' 0.0427(10) 0.0205(9) 0.0350(10) -0.0130(8) -0.0018(8) 0.0090(8)
C30' 0.069(2) 0.0244(14) 0.0522(19) -0.0193(13) -0.0022(16) 0.0136(14)
C31' 0.062(2) 0.0242(14) 0.080(3) -0.0136(15) -0.0220(18) 0.0143(14)
O32' 0.0324(9) 0.0167(8) 0.0427(11) -0.0005(7) -0.0182(8) 0.0089(7)
C33' 0.0289(12) 0.0271(13) 0.0375(15) 0.0029(11) -0.0069(11) 0.0079(10)
C34' 0.0355(14) 0.0335(15) 0.063(2) 0.0127(14) 0.0030(14) 0.0133(12)
O35' 0.0338(10) 0.0455(12) 0.0608(15) 0.0166(11) 0.0073(10) 0.0174(9)
O36' 0.0431(17) 0.0308(16) 0.034(2) -0.0056(13) -0.0115(13) 0.0194(12)
C37' 0.081(3) 0.083(3) 0.080(3) -0.023(2) -0.009(2) 0.039(2)
C38' 0.077(3) 0.102(4) 0.118(4) 0.044(3) -0.018(3) 0.000(3)
C39' 0.0207(10) 0.0085(9) 0.0212(11) -0.0008(8) 0.0007(8) 0.0057(8)
C40' 0.0253(11) 0.0159(10) 0.0156(10) 0.0015(8) 0.0013(8) 0.0069(8)
C41' 0.0220(10) 0.0189(11) 0.0222(11) 0.0030(9) 0.0045(9) 0.0021(8)
C42' 0.0182(10) 0.0134(10) 0.0254(12) -0.0010(9) -0.0001(9) 0.0042(8)
C43' 0.0219(10) 0.0109(9) 0.0184(11) 0.0006(8) 0.0011(8) 0.0075(8)
C44' 0.0190(10) 0.0109(9) 0.0200(11) 0.0020(8) 0.0024(8) 0.0049(8)
O45' 0.0339(9) 0.0198(8) 0.0173(8) 0.0026(6) 0.0010(7) 0.0037(7)
C46' 0.0517(16) 0.0226(12) 0.0250(13) 0.0020(10) 0.0005(12) 0.0089(11)
C47' 0.0541(17) 0.0297(14) 0.0232(13) 0.0044(11) 0.0014(12) 0.0113(12)
O48' 0.126(2) 0.0393(12) 0.0307(12) -0.0064(10) -0.0114(13) 0.0401(14)
O49' 0.0820(16) 0.0515(13) 0.0300(11) 0.0051(10) -0.0037(11) 0.0357(12)
C50' 0.079(2) 0.056(2) 0.0287(16) 0.0103(14) -0.0062(15) 0.0163(17)
C51' 0.083(3) 0.101(3) 0.037(2) 0.022(2) -0.0112(19) 0.004(2)
O52' 0.0211(8) 0.0231(8) 0.0242(9) 0.0008(7) -0.0015(6) -0.0020(6)
C53' 0.0245(11) 0.0207(11) 0.0278(13) -0.0002(10) 0.0020(10) -0.0010(9)
C54' 0.0283(12) 0.0256(13) 0.0357(15) -0.0067(11) 0.0072(11) -0.0018(10)
O55' 0.0376(10) 0.0397(11) 0.0323(11) -0.0083(9) 0.0000(8) -0.0031(8)
O56' 0.0737(15) 0.0367(12) 0.0377(12) -0.0073(9) 0.0060(11) -0.0300(11)
C57' 0.113(3) 0.056(2) 0.050(2) -0.0210(19) 0.008(2) -0.048(2)
C58' 0.0434(18) 0.0370(18) 0.114(4) -0.017(2) -0.009(2) -0.0053(14)
C59' 0.0223(10) 0.0112(9) 0.0183(11) -0.0003(8) -0.0010(8) 0.0050(8)
C60' 0.0251(10) 0.0114(9) 0.0147(10) -0.0024(8) 0.0003(8) 0.0044(8)
C61' 0.0320(12) 0.0190(11) 0.0295(13) 0.0051(10) 0.0086(10) 0.0131(9)
C62' 0.0411(14) 0.0187(11) 0.0305(14) 0.0089(10) 0.0112(11) 0.0137(10)
C63' 0.0344(12) 0.0164(11) 0.0223(12) 0.0036(9) 0.0098(10) 0.0054(9)
C64' 0.0272(11) 0.0183(11) 0.0252(12) -0.0008(9) 0.0045(9) 0.0080(9)
C65' 0.0288(11) 0.0139(10) 0.0218(12) -0.0005(8) 0.0008(9) 0.0074(9)
O66' 0.0380(10) 0.0200(8) 0.0375(11) 0.0101(7) 0.0157(8) 0.0086(7)
C67' 0.0484(15) 0.0164(11) 0.0360(15) 0.0097(10) 0.0207(12) 0.0124(11)
C68' 0.0448(14) 0.0186(12) 0.0281(13) 0.0022(10) 0.0124(11) 0.0034(10)
O69' 0.0329(9) 0.0243(9) 0.0274(9) 0.0006(7) 0.0115(7) 0.0042(7)
C70' 0.0292(13) 0.062(2) 0.0335(15) 0.0076(14) 0.0072(11) 0.0102(13)
C71' 0.0519(18) 0.063(2) 0.0399(17) 0.0149(15) 0.0175(14) 0.0374(16)
O72' 0.0521(11) 0.0347(10) 0.0329(10) 0.0063(8) 0.0151(9) 0.0269(9)
C73' 0.0601(18) 0.0279(14) 0.0386(16) 0.0012(12) 0.0175(14) 0.0195(13)
C74' 0.0375(14) 0.0359(15) 0.0362(15) -0.0083(12) 0.0045(12) 0.0063(12)
O75' 0.0393(10) 0.0348(10) 0.0287(10) 0.0012(8) 0.0006(8) 0.0112(8)
C76' 0.067(2) 0.054(2) 0.0381(18) 0.0129(15) -0.0003(15) 0.0206(17)

loop_
_atom_type_symbol
_atom_type_description
_atom_type_scat_dispersion_real
_atom_type_scat_dispersion_imag
_atom_type_scat_source
C C 0.0033 0.0016 'International Tables Vol C Tables 4.2.6.8 and 6.1.1.4'
H H 0.0000 0.0000 'International Tables Vol C Tables 4.2.6.8 and 6.1.1.4'
O O 0.0106 0.0060 'International Tables Vol C Tables 4.2.6.8 and 6.1.1.4'

loop_
_geom_angle_atom_site_label_1
_geom_angle_atom_site_label_2
_geom_angle_atom_site_label_3
_geom_angle
_geom_angle_site_symmetry_1
_geom_angle_site_symmetry_3
O2 C1 H1A 109.5 . .
O2 C1 H1B 109.5 . .
H1A C1 H1B 109.5 . .
O2 C1 H1C 109.5 . .
H1A C1 H1C 109.5 . .
H1B C1 H1C 109.5 . .
C1 O2 C3 111.9(2) . .
O2 C3 C4 109.5(2) . .
O2 C3 H3A 109.8 . .
C4 C3 H3A 109.8 . .
O2 C3 H3B 109.8 . .
C4 C3 H3B 109.8 . .
H3A C3 H3B 108.2 . .
O5 C4 C3 109.4(2) . .
O5 C4 H4A 109.8 . .
C3 C4 H4A 109.8 . .
O5 C4 H4B 109.8 . .
C3 C4 H4B 109.8 . .
H4A C4 H4B 108.3 . .
C6 O5 C4 111.17(19) . .
O5 C6 C7 109.3(2) . .
O5 C6 H6A 109.8 . .
C7 C6 H6A 109.8 . .
O5 C6 H6B 109.8 . .
C7 C6 H6B 109.8 . .
H6A C6 H6B 108.3 . .
O8 C7 C6 109.7(2) . .
O8 C7 H7A 109.7 . .
C6 C7 H7A 109.7 . .
O8 C7 H7B 109.7 . .
C6 C7 H7B 109.7 . .
H7A C7 H7B 108.2 . .
C7 O8 C9 111.12(18) . .
O8 C9 C10 109.2(2) . .
O8 C9 H9A 109.8 . .
C10 C9 H9A 109.8 . .
O8 C9 H9B 109.8 . .
C10 C9 H9B 109.8 . .
H9A C9 H9B 108.3 . .
O11 C10 C9 107.5(2) . .
O11 C10 H10A 110.2 . .
C9 C10 H10A 110.2 . .
O11 C10 H10B 110.2 . .
C9 C10 H10B 110.2 . .
H10A C10 H10B 108.5 . .
C12 O11 C10 116.74(19) . .
O11 C12 C13 125.1(2) . .
O11 C12 C17 115.6(2) . .
C13 C12 C17 119.3(2) . .
C12 C13 C14 119.7(2) . .
C12 C13 H13A 120.2 . .
C14 C13 H13A 120.2 . .
C15 C14 C13 122.0(2) . .
C15 C14 H14A 119.0 . .
C13 C14 H14A 119.0 . .
C14 C15 C16 117.5(2) . .
C14 C15 C18 120.9(2) . .
C16 C15 C18 121.60(19) . .
C17 C16 C15 121.3(2) . .
C17 C16 H16A 119.3 . .
C15 C16 H16A 119.3 . .
C16 C17 C12 120.1(2) . .
C16 C17 H17A 120.0 . .
C12 C17 H17A 120.0 . .
C19 C18 C39 112.86(17) . .
C19 C18 C15 108.11(17) . .
C39 C18 C15 113.99(17) . .
C19 C18 H18A 107.2 . .
C39 C18 H18A 107.2 . .
C15 C18 H18A 107.2 . .
C24 C19 C20 117.59(19) . .
C24 C19 C18 119.78(19) . .
C20 C19 C18 122.42(19) . .
C21 C20 C19 122.2(2) . .
C21 C20 H20A 118.9 . .
C19 C20 H20A 118.9 . .
C20 C21 C22 118.3(2) . .
C20 C21 C59 121.80(19) . 2_665
C22 C21 C59 119.86(18) . 2_665
O32 C22 C23 123.3(2) . .
O32 C22 C21 115.7(2) . .
C23 C22 C21 120.9(2) . .
C22 C23 C24 118.8(2) . .
C22 C23 H23A 120.6 . .
C24 C23 H23A 120.6 . .
C19 C24 C23 122.1(2) . .
C19 C24 O25 118.98(19) . .
C23 C24 O25 119.0(2) . .
C24 O25 C26 111.87(17) . .
O25 C26 C27 114.45(19) . .
O25 C26 H26A 108.6 . .
C27 C26 H26A 108.6 . .
O25 C26 H26B 108.6 . .
C27 C26 H26B 108.6 . .
H26A C26 H26B 107.6 . .
O28 C27 O29 124.0(2) . .
O28 C27 C26 120.9(2) . .
O29 C27 C26 115.0(2) . .
C27 O29 C30 115.0(2) . .
O29 C30 C31 110.3(4) . .
O29 C30 H30A 109.6 . .
C31 C30 H30A 109.6 . .
O29 C30 H30B 109.6 . .
C31 C30 H30B 109.6 . .
H30A C30 H30B 108.1 . .
C30 C31 H31A 109.5 . .
C30 C31 H31B 109.5 . .
H31A C31 H31B 109.5 . .
C30 C31 H31C 109.5 . .
H31A C31 H31C 109.5 . .
H31B C31 H31C 109.5 . .
C22 O32 C33 116.20(19) . .
O32 C33 C34 110.1(2) . .
O32 C33 H33A 109.6 . .
C34 C33 H33A 109.6 . .
O32 C33 H33B 109.6 . .
C34 C33 H33B 109.6 . .
H33A C33 H33B 108.2 . .
O35 C34 O36 125.2(3) . .
O35 C34 C33 120.3(3) . .
O36 C34 C33 114.5(2) . .
C34 O36 C37 115.5(3) . .
C38 C37 O36 109.0(3) . .
C38 C37 H37A 109.9 . .
O36 C37 H37A 109.9 . .
C38 C37 H37B 109.9 . .
O36 C37 H37B 109.9 . .
H37A C37 H37B 108.3 . .
C37 C38 H38A 109.5 . .
C37 C38 H38B 109.5 . .
H38A C38 H38B 109.5 . .
C37 C38 H38C 109.5 . .
H38A C38 H38C 109.5 . .
H38B C38 H38C 109.5 . .
C44 C39 C40 116.6(2) . .
C44 C39 C18 122.86(18) . .
C40 C39 C18 120.53(18) . .
O45 C40 C41 121.54(19) . .
O45 C40 C39 116.35(19) . .
C41 C40 C39 122.09(19) . .
C40 C41 C42 118.78(19) . .
C40 C41 H41A 120.6 . .
C42 C41 H41A 120.6 . .
O52 C42 C41 123.21(19) . .
O52 C42 C43 115.28(18) . .
C41 C42 C43 121.5(2) . .
C44 C43 C42 117.27(19) . .
C44 C43 C59 124.61(18) . .
C42 C43 C59 117.94(19) . .
C43 C44 C39 123.69(19) . .
C43 C44 H44A 118.2 . .
C39 C44 H44A 118.2 . .
C40 O45 C46 115.88(17) . .
O45 C46 C47 109.26(19) . .
O45 C46 H46A 109.8 . .
C47 C46 H46A 109.8 . .
O45 C46 H46B 109.8 . .
C47 C46 H46B 109.8 . .
H46A C46 H46B 108.3 . .
O48 C47 O49 124.4(2) . .
O48 C47 C46 126.5(2) . .
O49 C47 C46 109.0(2) . .
C47 O49 C50 116.6(2) . .
O49 C50 C51 106.7(2) . .
O49 C50 H50A 110.4 . .
C51 C50 H50A 110.4 . .
O49 C50 H50B 110.4 . .
C51 C50 H50B 110.4 . .
H50A C50 H50B 108.6 . .
C50 C51 H51A 109.5 . .
C50 C51 H51B 109.5 . .
H51A C51 H51B 109.5 . .
C50 C51 H51C 109.5 . .
H51A C51 H51C 109.5 . .
H51B C51 H51C 109.5 . .
C42 O52 C53 117.69(17) . .
O52 C53 C54 108.1(2) . .
O52 C53 H53A 110.1 . .
C54 C53 H53A 110.1 . .
O52 C53 H53B 110.1 . .
C54 C53 H53B 110.1 . .
H53A C53 H53B 108.4 . .
O55 C54 O56 126.1(2) . .
O55 C54 C53 125.9(2) . .
O56 C54 C53 108.0(2) . .
C54 O56 C57 116.1(2) . .
O56 C57 C58 110.1(3) . .
O56 C57 H57A 109.6 . .
C58 C57 H57A 109.6 . .
O56 C57 H57B 109.6 . .
C58 C57 H57B 109.6 . .
H57A C57 H57B 108.2 . .
C57 C58 H58A 109.5 . .
C57 C58 H58B 109.5 . .
H58A C58 H58B 109.5 . .
C57 C58 H58C 109.5 . .
H58A C58 H58C 109.5 . .
H58B C58 H58C 109.5 . .
C43 C59 C60 113.63(18) . .
C43 C59 C21 110.21(16) . 2_665
C60 C59 C21 112.07(17) . 2_665
C43 C59 H59A 106.8 . .
C60 C59 H59A 106.8 . .
C21 C59 H59A 106.8 2_665 .
C65 C60 C61 117.6(2) . .
C65 C60 C59 122.81(19) . .
C61 C60 C59 119.54(19) . .
C62 C61 C60 121.2(2) . .
C62 C61 H61A 119.4 . .
C60 C61 H61A 119.4 . .
C61 C62 C63 120.4(2) . .
C61 C62 H62A 119.8 . .
C63 C62 H62A 119.8 . .
O66 C63 C64 125.1(2) . .
O66 C63 C62 115.4(2) . .
C64 C63 C62 119.4(2) . .
C65 C64 C63 119.2(2) . .
C65 C64 H64A 120.4 . .
C63 C64 H64A 120.4 . .
C60 C65 C64 122.1(2) . .
C60 C65 H65A 119.0 . .
C64 C65 H65A 119.0 . .
C63 O66 C67 117.5(2) . .
O66 C67 C68 108.6(3) . .
O66 C67 H67A 110.0 . .
C68 C67 H67A 110.0 . .
O66 C67 H67B 110.0 . .
C68 C67 H67B 110.0 . .
H67A C67 H67B 108.4 . .
O69 C68 C67 111.1(2) . .
O69 C68 H68A 109.4 . .
C67 C68 H68A 109.4 . .
O69 C68 H68B 109.4 . .
C67 C68 H68B 109.4 . .
H68A C68 H68B 108.0 . .
C68 O69 C70 109.5(2) . .
O69 C70 C71 108.8(3) . .
O69 C70 H70A 109.9 . .
C71 C70 H70A 109.9 . .
O69 C70 H70B 109.9 . .
C71 C70 H70B 109.9 . .
H70A C70 H70B 108.3 . .
O72 C71 C70 110.9(3) . .
O72 C71 H71A 109.5 . .
C70 C71 H71A 109.5 . .
O72 C71 H71B 109.5 . .
C70 C71 H71B 109.5 . .
H71A C71 H71B 108.1 . .
C71 O72 C73 114.2(3) . .
O72 C73 C74 109.4(3) . .
O72 C73 H73A 109.8 . .
C74 C73 H73A 109.8 . .
O72 C73 H73B 109.8 . .
C74 C73 H73B 109.8 . .
H73A C73 H73B 108.2 . .
O75 C74 C73 108.6(3) . .
O75 C74 H74A 110.0 . .
C73 C74 H74A 110.0 . .
O75 C74 H74B 110.0 . .
C73 C74 H74B 110.0 . .
H74A C74 H74B 108.4 . .
C74 O75 C76 112.6(3) . .
O75 C76 H76A 109.5 . .
O75 C76 H76B 109.5 . .
H76A C76 H76B 109.5 . .
O75 C76 H76C 109.5 . .
H76A C76 H76C 109.5 . .
H76B C76 H76C 109.5 . .
O2' C1' H1'A 109.5 . .
O2' C1' H1'B 109.5 . .
H1'A C1' H1'B 109.5 . .
O2' C1' H1'C 109.5 . .
H1'A C1' H1'C 109.5 . .
H1'B C1' H1'C 109.5 . .
C3' O2' C1' 111.9(3) . .
O2' C3' C4' 111.5(3) . .
O2' C3' H3'A 109.3 . .
C4' C3' H3'A 109.3 . .
O2' C3' H3'B 109.3 . .
C4' C3' H3'B 109.3 . .
H3'A C3' H3'B 108.0 . .
O5' C4' C3' 110.8(3) . .
O5' C4' H4'A 109.5 . .
C3' C4' H4'A 109.5 . .
O5' C4' H4'B 109.5 . .
C3' C4' H4'B 109.5 . .
H4'A C4' H4'B 108.1 . .
C4' O5' C6' 112.6(2) . .
O5' C6' C7' 106.8(2) . .
O5' C6' H6'A 110.4 . .
C7' C6' H6'A 110.4 . .
O5' C6' H6'B 110.4 . .
C7' C6' H6'B 110.4 . .
H6'A C6' H6'B 108.6 . .
O8' C7' C6' 110.7(2) . .
O8' C7' H7'A 109.5 . .
C6' C7' H7'A 109.5 . .
O8' C7' H7'B 109.5 . .
C6' C7' H7'B 109.5 . .
H7'A C7' H7'B 108.1 . .
C9' O8' C7' 110.70(19) . .
O8' C9' C10' 110.6(2) . .
O8' C9' H9'A 109.5 . .
C10' C9' H9'A 109.5 . .
O8' C9' H9'B 109.5 . .
C10' C9' H9'B 109.5 . .
H9'A C9' H9'B 108.1 . .
O11' C10' C9' 108.6(2) . .
O11' C10' H10C 110.0 . .
C9' C10' H10C 110.0 . .
O11' C10' H10D 110.0 . .
C9' C10' H10D 110.0 . .
H10C C10' H10D 108.3 . .
C12' O11' C10' 116.78(19) . .
O11' C12' C13' 115.2(2) . .
O11' C12' C17' 124.9(2) . .
C13' C12' C17' 119.8(2) . .
C14' C13' C12' 120.2(2) . .
C14' C13' H13B 119.9 . .
C12' C13' H13B 119.9 . .
C13' C14' C15' 121.4(2) . .
C13' C14' H14B 119.3 . .
C15' C14' H14B 119.3 . .
C16' C15' C14' 117.4(2) . .
C16' C15' C18' 122.99(19) . .
C14' C15' C18' 119.55(19) . .
C15' C16' C17' 122.0(2) . .
C15' C16' H16B 119.0 . .
C17' C16' H16B 119.0 . .
C12' C17' C16' 119.1(2) . .
C12' C17' H17B 120.5 . .
C16' C17' H17B 120.5 . .
C19' C18' C15' 112.04(17) . .
C19' C18' C39' 109.77(16) . .
C15' C18' C39' 115.24(18) . .
C19' C18' H18B 106.4 . .
C15' C18' H18B 106.4 . .
C39' C18' H18B 106.4 . .
C24' C19' C20' 117.5(2) . .
C24' C19' C18' 119.11(18) . .
C20' C19' C18' 123.38(19) . .
C21' C20' C19' 122.7(2) . .
C21' C20' H20B 118.6 . .
C19' C20' H20B 118.6 . .
C22' C21' C20' 117.56(19) . .
C22' C21' C59' 119.72(19) . 2_766
C20' C21' C59' 122.66(19) . 2_766
O32' C22' C21' 117.08(19) . .
O32' C22' C23' 121.1(2) . .
C21' C22' C23' 121.8(2) . .
C24' C23' C22' 118.7(2) . .
C24' C23' H23B 120.6 . .
C22' C23' H23B 120.6 . .
O25' C24' C19' 115.6(2) . .
O25' C24' C23' 122.7(2) . .
C19' C24' C23' 121.6(2) . .
C24' O25' C26' 115.71(19) . .
O25' C26' C27' 110.6(2) . .
O25' C26' H26C 109.5 . .
C27' C26' H26C 109.5 . .
O25' C26' H26D 109.5 . .
C27' C26' H26D 109.5 . .
H26C C26' H26D 108.1 . .
O28' C27' O29' 124.8(3) . .
O28' C27' C26' 120.0(3) . .
O29' C27' C26' 115.3(2) . .
C27' O29' C30' 116.0(2) . .
O29' C30' C31' 108.8(2) . .
O29' C30' H30C 109.9 . .
C31' C30' H30C 109.9 . .
O29' C30' H30D 109.9 . .
C31' C30' H30D 109.9 . .
H30C C30' H30D 108.3 . .
C30' C31' H31D 109.5 . .
C30' C31' H31E 109.5 . .
H31D C31' H31E 109.5 . .
C30' C31' H31F 109.5 . .
H31D C31' H31F 109.5 . .
H31E C31' H31F 109.5 . .
C22' O32' C33' 116.17(18) . .
O32' C33' C34' 110.0(2) . .
O32' C33' H33C 109.7 . .
C34' C33' H33C 109.7 . .
O32' C33' H33D 109.7 . .
C34' C33' H33D 109.7 . .
H33C C33' H33D 108.2 . .
O35' C34' O36' 123.0(3) . .
O35' C34' O36" 119.3(4) . .
O35' C34' C33' 122.9(3) . .
O36' C34' C33' 113.1(2) . .
O36" C34' C33' 109.6(4) . .
C34' O36' C37' 115.7(3) . .
C38' C37' O36' 108.4(4) . .
C38' C37' H37C 110.0 . .
O36' C37' H37C 110.0 . .
O36" C37' H37C 119.1 . .
C38' C37' H37D 110.0 . .
O36' C37' H37D 110.0 . .
O36" C37' H37D 125.8 . .
H37C C37' H37D 108.4 . .
C37' C38' H38D 109.5 . .
C37' C38' H38E 109.5 . .
H38D C38' H38E 109.5 . .
C37' C38' H38F 109.5 . .
H38D C38' H38F 109.5 . .
H38E C38' H38F 109.5 . .
C44' C39' C40' 117.67(19) . .
C44' C39' C18' 123.13(18) . .
C40' C39' C18' 118.98(19) . .
O45' C40' C41' 120.82(19) . .
O45' C40' C39' 117.91(19) . .
C41' C40' C39' 121.2(2) . .
C42' C41' C40' 119.4(2) . .
C42' C41' H41B 120.3 . .
C40' C41' H41B 120.3 . .
O52' C42' C41' 122.76(19) . .
O52' C42' C43' 115.9(2) . .
C41' C42' C43' 121.25(19) . .
C44' C43' C42' 117.3(2) . .
C44' C43' C59' 122.49(18) . .
C42' C43' C59' 120.15(18) . .
C43' C44' C39' 123.08(19) . .
C43' C44' H44B 118.5 . .
C39' C44' H44B 118.5 . .
C40' O45' C46' 116.45(18) . .
O45' C46' C47' 108.7(2) . .
O45' C46' H46C 109.9 . .
C47' C46' H46C 109.9 . .
O45' C46' H46D 109.9 . .
C47' C46' H46D 109.9 . .
H46C C46' H46D 108.3 . .
O48' C47' O49' 124.3(3) . .
O48' C47' C46' 126.2(3) . .
O49' C47' C46' 109.4(2) . .
C47' O49' C50' 117.2(2) . .
O49' C50' C51' 111.2(3) . .
O49' C50' H50C 109.4 . .
C51' C50' H50C 109.4 . .
O49' C50' H50D 109.4 . .
C51' C50' H50D 109.4 . .
H50C C50' H50D 108.0 . .
C50' C51' H51D 109.5 . .
C50' C51' H51E 109.5 . .
H51D C51' H51E 109.5 . .
C50' C51' H51F 109.5 . .
H51D C51' H51F 109.5 . .
H51E C51' H51F 109.5 . .
C42' O52' C53' 117.02(18) . .
O52' C53' C54' 108.1(2) . .
O52' C53' H53C 110.1 . .
C54' C53' H53C 110.1 . .
O52' C53' H53D 110.1 . .
C54' C53' H53D 110.1 . .
H53C C53' H53D 108.4 . .
O55' C54' O56' 124.5(2) . .
O55' C54' C53' 126.5(2) . .
O56' C54' C53' 109.0(2) . .
C54' O56' C57' 115.7(3) . .
C58' C57' O56' 109.3(3) . .
C58' C57' H57C 109.8 . .
O56' C57' H57C 109.8 . .
C58' C57' H57D 109.8 . .
O56' C57' H57D 109.8 . .
H57C C57' H57D 108.3 . .
C57' C58' H58D 109.5 . .
C57' C58' H58E 109.5 . .
H58D C58' H58E 109.5 . .
C57' C58' H58F 109.5 . .
H58D C58' H58F 109.5 . .
H58E C58' H58F 109.5 . .
C43' C59' C21' 113.52(17) . 2_766
C43' C59' C60' 112.48(17) . .
C21' C59' C60' 110.26(17) 2_766 .
C43' C59' H59B 106.7 . .
C21' C59' H59B 106.7 2_766 .
C60' C59' H59B 106.7 . .
C61' C60' C65' 117.5(2) . .
C61' C60' C59' 121.24(19) . .
C65' C60' C59' 121.27(19) . .
C60' C61' C62' 122.2(2) . .
C60' C61' H61B 118.9 . .
C62' C61' H61B 118.9 . .
C63' C62' C61' 119.3(2) . .
C63' C62' H62B 120.3 . .
C61' C62' H62B 120.3 . .
O66' C63' C62' 124.9(2) . .
O66' C63' C64' 115.5(2) . .
C62' C63' C64' 119.7(2) . .
C65' C64' C63' 119.9(2) . .
C65' C64' H64B 120.0 . .
C63' C64' H64B 120.0 . .
C64' C65' C60' 121.5(2) . .
C64' C65' H65B 119.3 . .
C60' C65' H65B 119.3 . .
C63' O66' C67' 116.98(19) . .
O66' C67' C68' 107.8(2) . .
O66' C67' H67C 110.1 . .
C68' C67' H67C 110.1 . .
O66' C67' H67D 110.1 . .
C68' C67' H67D 110.1 . .
H67C C67' H67D 108.5 . .
O69' C68' C67' 109.6(2) . .
O69' C68' H68C 109.8 . .
C67' C68' H68C 109.8 . .
O69' C68' H68D 109.8 . .
C67' C68' H68D 109.8 . .
H68C C68' H68D 108.2 . .
C70' O69' C68' 111.3(2) . .
O69' C70' C71' 110.2(2) . .
O69' C70' H70C 109.6 . .
C71' C70' H70C 109.6 . .
O69' C70' H70D 109.6 . .
C71' C70' H70D 109.6 . .
H70C C70' H70D 108.1 . .
O72' C71' C70' 109.6(2) . .
O72' C71' H71C 109.7 . .
C70' C71' H71C 109.7 . .
O72' C71' H71D 109.7 . .
C70' C71' H71D 109.7 . .
H71C C71' H71D 108.2 . .
C71' O72' C73' 112.0(2) . .
O72' C73' C74' 109.7(2) . .
O72' C73' H73C 109.7 . .
C74' C73' H73C 109.7 . .
O72' C73' H73D 109.7 . .
C74' C73' H73D 109.7 . .
H73C C73' H73D 108.2 . .
O75' C74' C73' 109.2(2) . .
O75' C74' H74C 109.8 . .
C73' C74' H74C 109.8 . .
O75' C74' H74D 109.8 . .
C73' C74' H74D 109.8 . .
H74C C74' H74D 108.3 . .
C76' O75' C74' 112.6(2) . .
O75' C76' H76D 109.5 . .
O75' C76' H76E 109.5 . .
H76D C76' H76E 109.5 . .
O75' C76' H76F 109.5 . .
H76D C76' H76F 109.5 . .
H76E C76' H76F 109.5 . .

loop_
_geom_bond_atom_site_label_1
_geom_bond_atom_site_label_2
_geom_bond_distance
_geom_bond_site_symmetry_2
C1 O2 1.416(3) .
C1 H1A 0.9800 .
C1 H1B 0.9800 .
C1 H1C 0.9800 .
O2 C3 1.418(3) .
C3 C4 1.502(4) .
C3 H3A 0.9900 .
C3 H3B 0.9900 .
C4 O5 1.429(3) .
C4 H4A 0.9900 .
C4 H4B 0.9900 .
O5 C6 1.412(3) .
C6 C7 1.504(4) .
C6 H6A 0.9900 .
C6 H6B 0.9900 .
C7 O8 1.412(3) .
C7 H7A 0.9900 .
C7 H7B 0.9900 .
O8 C9 1.422(3) .
C9 C10 1.506(3) .
C9 H9A 0.9900 .
C9 H9B 0.9900 .
C10 O11 1.438(3) .
C10 H10A 0.9900 .
C10 H10B 0.9900 .
O11 C12 1.374(3) .
C12 C13 1.380(4) .
C12 C17 1.397(3) .
C13 C14 1.399(3) .
C13 H13A 0.9500 .
C14 C15 1.379(3) .
C14 H14A 0.9500 .
C15 C16 1.401(3) .
C15 C18 1.533(3) .
C16 C17 1.383(3) .
C16 H16A 0.9500 .
C17 H17A 0.9500 .
C18 C19 1.524(3) .
C18 C39 1.525(3) .
C18 H18A 1.0000 .
C19 C24 1.386(3) .
C19 C20 1.394(3) .
C20 C21 1.391(3) .
C20 H20A 0.9500 .
C21 C22 1.396(3) .
C21 C59 1.525(3) 2_665
C22 O32 1.377(3) .
C22 C23 1.390(3) .
C23 C24 1.391(3) .
C23 H23A 0.9500 .
C24 O25 1.395(3) .
O25 C26 1.415(3) .
C26 C27 1.501(4) .
C26 H26A 0.9900 .
C26 H26B 0.9900 .
C27 O28 1.200(3) .
C27 O29 1.311(3) .
O29 C30 1.465(4) .
C30 C31 1.470(7) .
C30 H30A 0.9900 .
C30 H30B 0.9900 .
C31 H31A 0.9800 .
C31 H31B 0.9800 .
C31 H31C 0.9800 .
O32 C33 1.415(3) .
C33 C34 1.509(4) .
C33 H33A 0.9900 .
C33 H33B 0.9900 .
C34 O35 1.200(4) .
C34 O36 1.315(4) .
O36 C37 1.459(3) .
C37 C38 1.440(6) .
C37 H37A 0.9900 .
C37 H37B 0.9900 .
C38 H38A 0.9800 .
C38 H38B 0.9800 .
C38 H38C 0.9800 .
C39 C44 1.394(3) .
C39 C40 1.403(3) .
C40 O45 1.388(3) .
C40 C41 1.388(3) .
C41 C42 1.395(3) .
C41 H41A 0.9500 .
C42 O52 1.371(3) .
C42 C43 1.399(3) .
C43 C44 1.389(3) .
C43 C59 1.520(3) .
C44 H44A 0.9500 .
O45 C46 1.416(3) .
C46 C47 1.507(3) .
C46 H46A 0.9900 .
C46 H46B 0.9900 .
C47 O48 1.196(3) .
C47 O49 1.335(3) .
O49 C50 1.455(3) .
C50 C51 1.495(4) .
C50 H50A 0.9900 .
C50 H50B 0.9900 .
C51 H51A 0.9800 .
C51 H51B 0.9800 .
C51 H51C 0.9800 .
O52 C53 1.404(3) .
C53 C54 1.511(4) .
C53 H53A 0.9900 .
C53 H53B 0.9900 .
C54 O55 1.189(3) .
C54 O56 1.339(3) .
O56 C57 1.459(3) .
C57 C58 1.507(4) .
C57 H57A 0.9900 .
C57 H57B 0.9900 .
C58 H58A 0.9800 .
C58 H58B 0.9800 .
C58 H58C 0.9800 .
C59 C60 1.523(3) .
C59 C21 1.525(3) 2_665
C59 H59A 1.0000 .
C60 C65 1.385(3) .
C60 C61 1.397(3) .
C61 C62 1.377(3) .
C61 H61A 0.9500 .
C62 C63 1.391(4) .
C62 H62A 0.9500 .
C63 O66 1.375(3) .
C63 C64 1.391(3) .
C64 C65 1.390(3) .
C64 H64A 0.9500 .
C65 H65A 0.9500 .
O66 C67 1.425(3) .
C67 C68 1.500(4) .
C67 H67A 0.9900 .
C67 H67B 0.9900 .
C68 O69 1.403(3) .
C68 H68A 0.9900 .
C68 H68B 0.9900 .
O69 C70 1.422(3) .
C70 C71 1.492(5) .
C70 H70A 0.9900 .
C70 H70B 0.9900 .
C71 O72 1.352(5) .
C71 H71A 0.9900 .
C71 H71B 0.9900 .
O72 C73 1.421(5) .
C73 C74 1.488(5) .
C73 H73A 0.9900 .
C73 H73B 0.9900 .
C74 O75 1.420(5) .
C74 H74A 0.9900 .
C74 H74B 0.9900 .
O75 C76 1.450(5) .
C76 H76A 0.9800 .
C76 H76B 0.9800 .
C76 H76C 0.9800 .
C1' O2' 1.422(4) .
C1' H1'A 0.9800 .
C1' H1'B 0.9800 .
C1' H1'C 0.9800 .
O2' C3' 1.406(3) .
C3' C4' 1.481(4) .
C3' H3'A 0.9900 .
C3' H3'B 0.9900 .
C4' O5' 1.414(3) .
C4' H4'A 0.9900 .
C4' H4'B 0.9900 .
O5' C6' 1.422(3) .
C6' C7' 1.502(4) .
C6' H6'A 0.9900 .
C6' H6'B 0.9900 .
C7' O8' 1.421(3) .
C7' H7'A 0.9900 .
C7' H7'B 0.9900 .
O8' C9' 1.419(3) .
C9' C10' 1.509(3) .
C9' H9'A 0.9900 .
C9' H9'B 0.9900 .
C10' O11' 1.424(3) .
C10' H10C 0.9900 .
C10' H10D 0.9900 .
O11' C12' 1.378(3) .
C12' C13' 1.388(3) .
C12' C17' 1.388(3) .
C13' C14' 1.382(3) .
C13' H13B 0.9500 .
C14' C15' 1.393(3) .
C14' H14B 0.9500 .
C15' C16' 1.391(3) .
C15' C18' 1.520(3) .
C16' C17' 1.395(3) .
C16' H16B 0.9500 .
C17' H17B 0.9500 .
C18' C19' 1.517(3) .
C18' C39' 1.524(3) .
C18' H18B 1.0000 .
C19' C24' 1.391(3) .
C19' C20' 1.398(3) .
C20' C21' 1.393(3) .
C20' H20B 0.9500 .
C21' C22' 1.386(3) .
C21' C59' 1.528(3) 2_766
C22' O32' 1.379(3) .
C22' C23' 1.394(3) .
C23' C24' 1.391(3) .
C23' H23B 0.9500 .
C24' O25' 1.381(3) .
O25' C26' 1.414(3) .
C26' C27' 1.509(3) .
C26' H26C 0.9900 .
C26' H26D 0.9900 .
C27' O28' 1.200(3) .
C27' O29' 1.314(3) .
O29' C30' 1.456(3) .
C30' C31' 1.479(5) .
C30' H30C 0.9900 .
C30' H30D 0.9900 .
C31' H31D 0.9800 .
C31' H31E 0.9800 .
C31' H31F 0.9800 .
O32' C33' 1.415(3) .
C33' C34' 1.501(4) .
C33' H33C 0.9900 .
C33' H33D 0.9900 .
C34' O35' 1.196(3) .
C34' O36' 1.368(4) .
C34' O36" 1.407(7) .
O36' C37' 1.546(5) .
O36" C37' 1.837(8) .
C37' C38' 1.419(5) .
C37' H37C 0.9900 .
C37' H37D 0.9900 .
C38' H38D 0.9800 .
C38' H38E 0.9800 .
C38' H38F 0.9800 .
C39' C44' 1.395(3) .
C39' C40' 1.396(3) .
C40' O45' 1.382(3) .
C40' C41' 1.392(3) .
C41' C42' 1.391(3) .
C41' H41B 0.9500 .
C42' O52' 1.375(3) .
C42' C43' 1.405(3) .
C43' C44' 1.391(3) .
C43' C59' 1.525(3) .
C44' H44B 0.9500 .
O45' C46' 1.410(3) .
C46' C47' 1.504(4) .
C46' H46C 0.9900 .
C46' H46D 0.9900 .
C47' O48' 1.182(3) .
C47' O49' 1.332(3) .
O49' C50' 1.473(4) .
C50' C51' 1.502(5) .
C50' H50C 0.9900 .
C50' H50D 0.9900 .
C51' H51D 0.9800 .
C51' H51E 0.9800 .
C51' H51F 0.9800 .
O52' C53' 1.413(3) .
C53' C54' 1.508(3) .
C53' H53C 0.9900 .
C53' H53D 0.9900 .
C54' O55' 1.192(3) .
C54' O56' 1.332(3) .
O56' C57' 1.472(4) .
C57' C58' 1.414(5) .
C57' H57C 0.9900 .
C57' H57D 0.9900 .
C58' H58D 0.9800 .
C58' H58E 0.9800 .
C58' H58F 0.9800 .
C59' C21' 1.528(3) 2_766
C59' C60' 1.529(3) .
C59' H59B 1.0000 .
C60' C61' 1.380(3) .
C60' C65' 1.403(3) .
C61' C62' 1.398(3) .
C61' H61B 0.9500 .
C62' C63' 1.388(3) .
C62' H62B 0.9500 .
C63' O66' 1.374(3) .
C63' C64' 1.394(3) .
C64' C65' 1.386(3) .
C64' H64B 0.9500 .
C65' H65B 0.9500 .
O66' C67' 1.435(3) .
C67' C68' 1.500(3) .
C67' H67C 0.9900 .
C67' H67D 0.9900 .
C68' O69' 1.421(3) .
C68' H68C 0.9900 .
C68' H68D 0.9900 .
O69' C70' 1.409(3) .
C70' C71' 1.504(4) .
C70' H70C 0.9900 .
C70' H70D 0.9900 .
C71' O72' 1.412(4) .
C71' H71C 0.9900 .
C71' H71D 0.9900 .
O72' C73' 1.416(3) .
C73' C74' 1.486(4) .
C73' H73C 0.9900 .
C73' H73D 0.9900 .
C74' O75' 1.420(3) .
C74' H74C 0.9900 .
C74' H74D 0.9900 .
O75' C76' 1.410(4) .
C76' H76D 0.9800 .
C76' H76E 0.9800 .
C76' H76F 0.9800 .

loop_
_geom_torsion_atom_site_label_1
_geom_torsion_atom_site_label_2
_geom_torsion_atom_site_label_3
_geom_torsion_atom_site_label_4
_geom_torsion
_geom_torsion_site_symmetry_1
_geom_torsion_site_symmetry_4
C1 O2 C3 C4 -179.6(2) . .
O2 C3 C4 O5 -69.4(2) . .
C3 C4 O5 C6 173.4(2) . .
C4 O5 C6 C7 175.5(2) . .
O5 C6 C7 O8 -80.2(3) . .
C6 C7 O8 C9 -178.7(2) . .
C7 O8 C9 C10 171.5(2) . .
O8 C9 C10 O11 -71.9(3) . .
C9 C10 O11 C12 -175.3(2) . .
C10 O11 C12 C13 1.7(4) . .
C10 O11 C12 C17 -178.7(2) . .
O11 C12 C13 C14 178.1(2) . .
C17 C12 C13 C14 -1.5(4) . .
C12 C13 C14 C15 0.0(4) . .
C13 C14 C15 C16 2.1(4) . .
C13 C14 C15 C18 179.5(2) . .
C14 C15 C16 C17 -2.7(3) . .
C18 C15 C16 C17 179.8(2) . .
C15 C16 C17 C12 1.3(3) . .
O11 C12 C17 C16 -178.8(2) . .
C13 C12 C17 C16 0.8(4) . .
C14 C15 C18 C19 -120.0(2) . .
C16 C15 C18 C19 57.4(3) . .
C14 C15 C18 C39 113.6(2) . .
C16 C15 C18 C39 -69.0(3) . .
C39 C18 C19 C24 -151.60(19) . .
C15 C18 C19 C24 81.4(2) . .
C39 C18 C19 C20 33.6(3) . .
C15 C18 C19 C20 -93.4(2) . .
C24 C19 C20 C21 -0.7(3) . .
C18 C19 C20 C21 174.19(19) . .
C19 C20 C21 C22 -1.1(3) . .
C19 C20 C21 C59 -179.28(18) . 2_665
C20 C21 C22 O32 -179.79(18) . .
C59 C21 C22 O32 -1.5(3) 2_665 .
C20 C21 C22 C23 1.7(3) . .
C59 C21 C22 C23 179.92(19) 2_665 .
O32 C22 C23 C24 -178.9(2) . .
C21 C22 C23 C24 -0.5(3) . .
C20 C19 C24 C23 1.9(3) . .
C18 C19 C24 C23 -173.10(19) . .
C20 C19 C24 O25 -178.75(18) . .
C18 C19 C24 O25 6.2(3) . .
C22 C23 C24 C19 -1.3(3) . .
C22 C23 C24 O25 179.32(19) . .
C19 C24 O25 C26 100.1(2) . .
C23 C24 O25 C26 -80.5(3) . .
C24 O25 C26 C27 -149.7(2) . .
O25 C26 C27 O28 179.0(2) . .
O25 C26 C27 O29 2.5(3) . .
O28 C27 O29 C30 2.7(5) . .
C26 C27 O29 C30 179.1(3) . .
C27 O29 C30 C31 83.2(4) . .
C23 C22 O32 C33 -25.6(3) . .
C21 C22 O32 C33 155.8(2) . .
C22 O32 C33 C34 173.9(2) . .
O32 C33 C34 O35 -179.5(3) . .
O32 C33 C34 O36 0.5(4) . .
O35 C34 O36 C37 -1.0(5) . .
C33 C34 O36 C37 179.1(3) . .
C34 O36 C37 C38 178.6(3) . .
C19 C18 C39 C44 -121.8(2) . .
C15 C18 C39 C44 2.0(3) . .
C19 C18 C39 C40 58.3(3) . .
C15 C18 C39 C40 -177.85(19) . .
C44 C39 C40 O45 -179.03(18) . .
C18 C39 C40 O45 0.8(3) . .
C44 C39 C40 C41 -0.6(3) . .
C18 C39 C40 C41 179.2(2) . .
O45 C40 C41 C42 179.05(19) . .
C39 C40 C41 C42 0.7(3) . .
C40 C41 C42 O52 -179.4(2) . .
C40 C41 C42 C43 0.8(3) . .
O52 C42 C43 C44 177.88(19) . .
C41 C42 C43 C44 -2.3(3) . .
O52 C42 C43 C59 -6.8(3) . .
C41 C42 C43 C59 173.0(2) . .
C42 C43 C44 C39 2.4(3) . .
C59 C43 C44 C39 -172.54(19) . .
C40 C39 C44 C43 -1.0(3) . .
C18 C39 C44 C43 179.13(19) . .
C41 C40 O45 C46 18.0(3) . .
C39 C40 O45 C46 -163.59(19) . .
C40 O45 C46 C47 169.99(18) . .
O45 C46 C47 O48 4.5(3) . .
O45 C46 C47 O49 -177.34(19) . .
O48 C47 O49 C50 2.2(4) . .
C46 C47 O49 C50 -176.0(2) . .
C47 O49 C50 C51 166.8(2) . .
C41 C42 O52 C53 -6.0(3) . .
C43 C42 O52 C53 173.9(2) . .
C42 O52 C53 C54 177.7(2) . .
O52 C53 C54 O55 -4.3(4) . .
O52 C53 C54 O56 177.9(2) . .
O55 C54 O56 C57 -3.0(4) . .
C53 C54 O56 C57 174.8(2) . .
C54 O56 C57 C58 -85.7(3) . .
C44 C43 C59 C60 -17.4(3) . .
C42 C43 C59 C60 167.68(18) . .
C44 C43 C59 C21 109.3(2) . 2_665
C42 C43 C59 C21 -65.6(2) . 2_665
C43 C59 C60 C65 77.6(3) . .
C21 C59 C60 C65 -48.2(3) 2_665 .
C43 C59 C60 C61 -101.4(2) . .
C21 C59 C60 C61 132.9(2) 2_665 .
C65 C60 C61 C62 -0.9(4) . .
C59 C60 C61 C62 178.1(2) . .
C60 C61 C62 C63 0.8(4) . .
C61 C62 C63 O66 177.4(2) . .
C61 C62 C63 C64 -0.7(4) . .
O66 C63 C64 C65 -177.1(2) . .
C62 C63 C64 C65 0.8(4) . .
C61 C60 C65 C64 1.0(4) . .
C59 C60 C65 C64 -177.9(2) . .
C63 C64 C65 C60 -1.0(4) . .
C64 C63 O66 C67 -1.4(4) . .
C62 C63 O66 C67 -179.4(2) . .
C63 O66 C67 C68 170.4(2) . .
O66 C67 C68 O69 71.4(3) . .
C67 C68 O69 C70 -176.0(3) . .
C68 O69 C70 C71 -172.8(3) . .
O69 C70 C71 O72 107.5(4) . .
C70 C71 O72 C73 -174.1(3) . .
C71 O72 C73 C74 -165.3(3) . .
O72 C73 C74 O75 75.4(4) . .
C73 C74 O75 C76 -179.6(3) . .
C1' O2' C3' C4' -179.9(3) . .
O2' C3' C4' O5' 70.0(3) . .
C3' C4' O5' C6' 167.5(2) . .
C4' O5' C6' C7' -170.6(2) . .
O5' C6' C7' O8' 167.4(2) . .
C6' C7' O8' C9' 178.6(2) . .
C7' O8' C9' C10' 164.6(2) . .
O8' C9' C10' O11' 69.7(3) . .
C9' C10' O11' C12' -178.5(2) . .
C10' O11' C12' C13' 177.2(2) . .
C10' O11' C12' C17' -3.6(3) . .
O11' C12' C13' C14' 179.2(2) . .
C17' C12' C13' C14' 0.0(4) . .
C12' C13' C14' C15' 0.5(4) . .
C13' C14' C15' C16' -1.0(3) . .
C13' C14' C15' C18' -179.0(2) . .
C14' C15' C16' C17' 0.9(4) . .
C18' C15' C16' C17' 178.9(2) . .
O11' C12' C17' C16' -179.1(2) . .
C13' C12' C17' C16' 0.0(4) . .
C15' C16' C17' C12' -0.5(4) . .
C16' C15' C18' C19' -46.8(3) . .
C14' C15' C18' C19' 131.1(2) . .
C16' C15' C18' C39' 79.6(3) . .
C14' C15' C18' C39' -102.4(2) . .
C15' C18' C19' C24' -79.4(2) . .
C39' C18' C19' C24' 151.3(2) . .
C15' C18' C19' C20' 102.1(2) . .
C39' C18' C19' C20' -27.3(3) . .
C24' C19' C20' C21' -0.8(3) . .
C18' C19' C20' C21' 177.80(19) . .
C19' C20' C21' C22' 0.9(3) . .
C19' C20' C21' C59' -176.16(19) . 2_766
C20' C21' C22' O32' 180.00(19) . .
C59' C21' C22' O32' -2.9(3) 2_766 .
C20' C21' C22' C23' -0.1(3) . .
C59' C21' C22' C23' 177.0(2) 2_766 .
O32' C22' C23' C24' 179.2(2) . .
C21' C22' C23' C24' -0.7(4) . .
C20' C19' C24' O25' -177.47(19) . .
C18' C19' C24' O25' 3.9(3) . .
C20' C19' C24' C23' -0.1(3) . .
C18' C19' C24' C23' -178.7(2) . .
C22' C23' C24' O25' 178.0(2) . .
C22' C23' C24' C19' 0.8(4) . .
C19' C24' O25' C26' -148.2(2) . .
C23' C24' O25' C26' 34.4(3) . .
C24' O25' C26' C27' 176.3(2) . .
O25' C26' C27' O28' 177.5(3) . .
O25' C26' C27' O29' -1.2(3) . .
O28' C27' O29' C30' 2.3(4) . .
C26' C27' O29' C30' -179.1(2) . .
C27' O29' C30' C31' -177.5(3) . .
C21' C22' O32' C33' -137.8(2) . .
C23' C22' O32' C33' 42.3(3) . .
C22' O32' C33' C34' 148.7(2) . .
O32' C33' C34' O35' -166.9(3) . .
O32' C33' C34' O36' 2.1(4) . .
O32' C33' C34' O36" 44.8(5) . .
O35' C34' O36' C37' -14.2(5) . .
O36" C34' O36' C37' 83.4(5) . .
C33' C34' O36' C37' 176.7(3) . .
O35' C34' O36" C37' 58.0(6) . .
O36' C34' O36" C37' -49.6(3) . .
C33' C34' O36" C37' -152.4(3) . .
C34' O36' C37' C38' -78.1(5) . .
C34' O36' C37' O36" -71.3(5) . .
C34' O36" C37' C38' -129.6(6) . .
C34' O36" C37' O36' 57.0(4) . .
C19' C18' C39' C44' 103.4(2) . .
C15' C18' C39' C44' -24.2(3) . .
C19' C18' C39' C40' -71.2(2) . .
C15' C18' C39' C40' 161.18(18) . .
C44' C39' C40' O45' 173.59(19) . .
C18' C39' C40' O45' -11.5(3) . .
C44' C39' C40' C41' -2.8(3) . .
C18' C39' C40' C41' 172.1(2) . .
O45' C40' C41' C42' -175.4(2) . .
C39' C40' C41' C42' 0.9(3) . .
C40' C41' C42' O52' 178.3(2) . .
C40' C41' C42' C43' 0.8(3) . .
O52' C42' C43' C44' -178.09(18) . .
C41' C42' C43' C44' -0.4(3) . .
O52' C42' C43' C59' -0.7(3) . .
C41' C42' C43' C59' 177.0(2) . .
C42' C43' C44' C39' -1.7(3) . .
C59' C43' C44' C39' -179.03(19) . .
C40' C39' C44' C43' 3.2(3) . .
C18' C39' C44' C43' -171.42(19) . .
C41' C40' O45' C46' -70.3(3) . .
C39' C40' O45' C46' 113.3(2) . .
C40' O45' C46' C47' -172.9(2) . .
O45' C46' C47' O48' -22.0(4) . .
O45' C46' C47' O49' 158.8(2) . .
O48' C47' O49' C50' -4.0(5) . .
C46' C47' O49' C50' 175.2(2) . .
C47' O49' C50' C51' 82.6(4) . .
C41' C42' O52' C53' 26.3(3) . .
C43' C42' O52' C53' -156.09(19) . .
C42' O52' C53' C54' 163.41(19) . .
O52' C53' C54' O55' 5.9(4) . .
O52' C53' C54' O56' -176.0(2) . .
O55' C54' O56' C57' 2.2(5) . .
C53' C54' O56' C57' -175.9(3) . .
C54' O56' C57' C58' 153.8(3) . .
C44' C43' C59' C21' -123.2(2) . 2_766
C42' C43' C59' C21' 59.5(3) . 2_766
C44' C43' C59' C60' 2.9(3) . .
C42' C43' C59' C60' -174.43(18) . .
C43' C59' C60' C61' 104.2(2) . .
C21' C59' C60' C61' -128.0(2) 2_766 .
C43' C59' C60' C65' -73.7(2) . .
C21' C59' C60' C65' 54.1(3) 2_766 .
C65' C60' C61' C62' 1.2(3) . .
C59' C60' C61' C62' -176.8(2) . .
C60' C61' C62' C63' -0.7(4) . .
C61' C62' C63' O66' 179.8(2) . .
C61' C62' C63' C64' -0.2(4) . .
O66' C63' C64' C65' -179.5(2) . .
C62' C63' C64' C65' 0.5(4) . .
C63' C64' C65' C60' 0.0(3) . .
C61' C60' C65' C64' -0.9(3) . .
C59' C60' C65' C64' 177.2(2) . .
C62' C63' O66' C67' 3.4(4) . .
C64' C63' O66' C67' -176.6(2) . .
C63' O66' C67' C68' 177.7(2) . .
O66' C67' C68' O69' -68.4(3) . .
C67' C68' O69' C70' 167.0(2) . .
C68' O69' C70' C71' -179.1(2) . .
O69' C70' C71' O72' -80.5(3) . .
C70' C71' O72' C73' -178.2(2) . .
C71' O72' C73' C74' 169.1(2) . .
O72' C73' C74' O75' -69.3(3) . .
C73' C74' O75' C76' -179.9(2) . .
